data_7120547
loop_
_publ_author_name
'B\"ahring, Steffen'
'Larsen, Karina Risom'
'Supur, Mustafa'
'Nielsen, Kent A.'
'Poulsen, Thomas'
'Ohkubo, Kei'
'Marlatt, Craig W.'
'Miyazaki, Eigo'
'Takimiya, Kazuo'
'Flood, Amar H.'
'Fukuzumi, Shunichi'
'Jeppesen, Jan Oskar Oskar'

_publ_section_title
;
 Ionic manipulation of the charge-transfer characteristics and
 photo-dynamics in a complex of an electronically-tuned
 monopyrrolo-tetrathiafulvalene cage confining [60]fullerene
;
_journal_name_full 'Chem. Commun.'
_journal_paper_doi 10.1039/C7CC03775A
_journal_year 2017
_chemical_formula_moiety 'C126 H65 Cl2 N3 O6 S18'
_chemical_formula_sum 'C126 H65 Cl2 N3 O6 S18'
_chemical_formula_weight 2364.79
_chemical_name_common Cage+C60
_chemical_name_systematic Cage+C60
_space_group_crystal_system monoclinic
_space_group_IT_number 14
_space_group_name_Hall '-P 2yab'
_space_group_name_H-M_alt 'P 1 21/a 1'
_symmetry_space_group_name_Hall '-P 2yab'
_symmetry_space_group_name_H-M 'P 1 21/a 1'
_atom_sites_solution_hydrogens mixed
_audit_creation_method SHELXL-2016/6
_audit_update_record
;
2017-04-24 deposited with the CCDC.
2017-08-14 downloaded from the CCDC.
;
_cell_angle_alpha 90
_cell_angle_beta 92.102(7)
_cell_angle_gamma 90
_cell_formula_units_Z 4
_cell_length_a 16.902(3)
_cell_length_b 26.870(5)
_cell_length_c 21.474(4)
_cell_measurement_reflns_used 45308
_cell_measurement_temperature 100(2)
_cell_measurement_theta_max 27.5
_cell_measurement_theta_min 3.0
_cell_volume 9746(3)
_computing_cell_refinement PROCESS-AUTO
_computing_data_collection PROCESS-AUTO
_computing_data_reduction 'teXsan Ver 1.11'
_computing_structure_refinement 'SHELXL-2016/6 (Sheldrick, 2016)'
_computing_structure_solution 'SHELXL-2016/6 (Sheldrick, 2016)'
_diffrn_ambient_temperature 100(2)
_diffrn_measured_fraction_theta_full 0.982
_diffrn_measured_fraction_theta_max 0.971
_diffrn_measurement_device_type 'Rigaku RAXIS-RAPID Imaging Plate'
_diffrn_measurement_method '\w scans'
_diffrn_radiation_type MoK\a
_diffrn_radiation_wavelength 0.71075
_diffrn_reflns_av_R_equivalents 0.0768
_diffrn_reflns_av_unetI/netI 0.0718
_diffrn_reflns_Laue_measured_fraction_full 0.982
_diffrn_reflns_Laue_measured_fraction_max 0.971
_diffrn_reflns_limit_h_max 21
_diffrn_reflns_limit_h_min -21
_diffrn_reflns_limit_k_max 34
_diffrn_reflns_limit_k_min -34
_diffrn_reflns_limit_l_max 27
_diffrn_reflns_limit_l_min -27
_diffrn_reflns_number 85549
_diffrn_reflns_point_group_measured_fraction_full 0.982
_diffrn_reflns_point_group_measured_fraction_max 0.971
_diffrn_reflns_theta_full 25.242
_diffrn_reflns_theta_max 27.486
_diffrn_reflns_theta_min 3.031
_diffrn_source 'fine-focus sealed tube'
_exptl_absorpt_coefficient_mu 0.520
_exptl_absorpt_correction_type none
_exptl_crystal_colour black
_exptl_crystal_density_diffrn 1.612
_exptl_crystal_description block
_exptl_crystal_F_000 4848
_exptl_crystal_size_max 0.800
_exptl_crystal_size_mid 0.150
_exptl_crystal_size_min 0.080
_refine_diff_density_max 1.697
_refine_diff_density_min -1.037
_refine_diff_density_rms 0.111
_refine_ls_extinction_method none
_refine_ls_goodness_of_fit_ref 1.441
_refine_ls_hydrogen_treatment mixed
_refine_ls_matrix_type full
_refine_ls_number_parameters 1453
_refine_ls_number_reflns 21689
_refine_ls_number_restraints 0
_refine_ls_restrained_S_all 1.441
_refine_ls_R_factor_all 0.1476
_refine_ls_R_factor_gt 0.0938
_refine_ls_shift/su_max 0.005
_refine_ls_shift/su_mean 0.000
_refine_ls_structure_factor_coef Fsqd
_refine_ls_weighting_details 'w=1/[\s^2^(Fo^2^)+(0.1000P)^2^] where P=(Fo^2^+2Fc^2^)/3'
_refine_ls_weighting_scheme calc
_refine_ls_wR_factor_gt 0.2366
_refine_ls_wR_factor_ref 0.2605
_reflns_Friedel_coverage 0.000
_reflns_number_gt 13089
_reflns_number_total 21689
_reflns_threshold_expression 'I > 2\s(I)'
_cod_data_source_file c7cc03775a2.cif
_cod_data_source_block test
_cod_database_code 7120547
_shelx_shelxl_version_number 2016/6
_shelx_space_group_comment
;
The symmetry employed for this shelxl refinement is uniquely defined
by the following loop, which should always be used as a source of
symmetry information in preference to the above space-group names.
They are only intended as comments.
;
_shelx_estimated_absorpt_t_min 0.681
_shelx_estimated_absorpt_t_max 0.960

loop_
_space_group_symop_operation_xyz
'x, y, z'
'-x+1/2, y+1/2, -z'
'-x, -y, -z'
'x-1/2, -y-1/2, z'

loop_
_atom_site_label
_atom_site_type_symbol
_atom_site_fract_x
_atom_site_fract_y
_atom_site_fract_z
_atom_site_U_iso_or_equiv
_atom_site_adp_type
_atom_site_occupancy
_atom_site_site_symmetry_order
_atom_site_calc_flag
_atom_site_refinement_flags_posn
_atom_site_refinement_flags_adp
_atom_site_refinement_flags_occupancy
_atom_site_disorder_assembly
_atom_site_disorder_group
S3 S -0.22396(7) 0.01933(4) 1.03610(6) 0.0335(3) Uani 1 1 d . . . . .
S1 S -0.16962(8) -0.09157(4) 1.02578(6) 0.0343(3) Uani 1 1 d . . . . .
S4 S -0.38780(7) -0.00524(5) 0.99671(7) 0.0375(3) Uani 1 1 d . . . . .
S2 S -0.32871(7) -0.12288(5) 0.97364(7) 0.0375(3) Uani 1 1 d . . . . .
S17 S 0.2337(2) 0.28543(12) 0.8458(3) 0.0390(9) Uani 0.90(3) 1 d . . P A 1
S13 S 0.31847(18) 0.06226(8) 0.84226(10) 0.0412(5) Uani 0.886(7) 1 d . . P B 1
S5 S -0.24490(8) 0.12920(5) 1.00779(7) 0.0443(3) Uani 1 1 d . . . . .
S6 S -0.43325(8) 0.10320(5) 0.98160(7) 0.0468(4) Uani 1 1 d . . . . .
S16 S 0.25091(11) 0.17339(5) 0.70032(7) 0.0525(4) Uani 1 1 d . . . . .
S9 S -0.26102(18) 0.01939(12) 0.43311(16) 0.0431(7) Uani 0.791(8) 1 d . . P C 1
S14 S 0.30379(17) 0.05623(6) 0.70218(8) 0.0443(7) Uani 0.886(7) 1 d . . P B 1
S8 S -0.30865(18) -0.11956(13) 0.53503(12) 0.0420(7) Uani 0.791(8) 1 d . . P C 1
S15 S 0.26971(10) 0.17588(6) 0.83796(7) 0.0504(4) Uani 1 1 d . . . . .
S12 S -0.27878(12) 0.12903(6) 0.43256(8) 0.0622(5) Uani 1 1 d . . . . .
S18 S 0.21294(11) 0.28347(6) 0.69409(7) 0.0535(4) Uani 1 1 d . . . . .
S7 S -0.19743(17) -0.08819(10) 0.43793(13) 0.0498(8) Uani 0.791(8) 1 d . . P C 1
S10 S -0.37926(14) 0.00067(10) 0.52639(10) 0.0462(7) Uani 0.791(8) 1 d . . P C 1
S11 S -0.39738(12) 0.11057(7) 0.55238(11) 0.0530(8) Uani 0.786(7) 1 d . . P C 1
Cl2 Cl -0.4648(2) -0.05488(17) 0.6896(2) 0.0565(18) Uani 0.60(2) 1 d . . P D 1
Cl1 Cl -0.44411(12) -0.06511(9) 0.82187(14) 0.0962(7) Uani 1 1 d . . . . .
O5 O 0.0292(2) 0.25380(14) 0.92453(17) 0.0402(9) Uani 1 1 d . . . . .
N1 N -0.1616(2) -0.22243(14) 0.94468(19) 0.0303(9) Uani 1 1 d . . . . .
C8 C -0.3600(3) 0.05811(18) 0.9935(2) 0.0347(11) Uani 1 1 d . . . . .
N3 N 0.3526(3) -0.07284(16) 0.7797(2) 0.0388(10) Uani 1 1 d . . . . .
C6 C -0.2903(3) -0.02700(18) 1.0082(2) 0.0298(10) Uani 1 1 d . . . . .
C50 C 0.2723(3) 0.1399(2) 0.7694(3) 0.0427(13) Uani 1 1 d . . . . .
C29 C -0.3021(4) -0.0239(2) 0.4842(3) 0.0527(16) Uani 1 1 d . . . . .
C5 C -0.1735(3) -0.14828(17) 0.9866(2) 0.0294(10) Uani 1 1 d . . . . .
C56 C 0.1813(3) -0.19393(19) 0.8001(2) 0.0367(11) Uani 1 1 d . . . . .
H37 H 0.136810 -0.192007 0.825775 0.044 Uiso 1 1 calc R U . . .
C3 C -0.2399(3) -0.20947(18) 0.9366(2) 0.0346(11) Uani 1 1 d . . . . .
H1 H -0.280211 -0.229062 0.916706 0.042 Uiso 1 1 calc R U . . .
O1 O -0.0813(3) 0.18695(16) 0.9802(2) 0.0585(11) Uani 1 1 d . . . . .
C1 C -0.2661(3) -0.07390(17) 1.0017(2) 0.0298(10) Uani 1 1 d . . . . .
C4 C -0.1211(3) -0.18513(18) 0.9752(2) 0.0320(11) Uani 1 1 d . . . . .
H2 H -0.066240 -0.185026 0.986423 0.038 Uiso 1 1 calc R U . . .
C11 C 0.0046(3) -0.29942(18) 0.8939(2) 0.0332(11) Uani 1 1 d . . . . .
H3 H 0.008443 -0.320286 0.929612 0.040 Uiso 1 1 calc R U . . .
C2 C -0.2496(3) -0.16343(17) 0.9622(2) 0.0313(10) Uani 1 1 d . . . . .
C51 C 0.2395(3) 0.2311(2) 0.8002(3) 0.0407(12) Uani 1 1 d . . . . .
C35 C 0.0702(3) -0.2247(2) 0.6540(2) 0.0409(12) Uani 1 1 d . . . . .
H25 H 0.099582 -0.196500 0.668102 0.049 Uiso 1 1 calc R U . . .
C25 C -0.1700(4) -0.1414(2) 0.4810(3) 0.0502(15) Uani 1 1 d . . . . .
N2 N -0.1255(3) -0.21225(18) 0.5179(2) 0.0503(13) Uani 1 1 d . . . . .
C9 C -0.1271(3) -0.27098(17) 0.9304(2) 0.0337(11) Uani 1 1 d . . . . .
H4 H -0.169223 -0.292613 0.911944 0.040 Uiso 1 1 calc R U . . .
H5 H -0.107677 -0.286645 0.969762 0.040 Uiso 1 1 calc R U . . .
C10 C -0.0598(3) -0.26847(17) 0.8862(2) 0.0294(10) Uani 1 1 d . . . . .
C60 C 0.1230(3) -0.27297(19) 0.7491(2) 0.0364(11) Uani 1 1 d . . . . .
C62 C 0.1625(3) 0.2670(2) 0.9021(3) 0.0407(13) Uani 1 1 d . . . . .
H70 H 0.158(3) 0.293(2) 0.932(3) 0.049 Uiso 1 1 d . U . . .
C46 C 0.3312(3) 0.0039(2) 0.8082(3) 0.0398(12) Uani 1 1 d . . . . .
C13 C 0.0609(3) -0.27084(18) 0.7991(2) 0.0324(11) Uani 1 1 d . . . . .
C33 C -0.0239(4) -0.2612(2) 0.5798(2) 0.0469(14) Uani 1 1 d . . . . .
O3 O -0.5026(3) 0.1348(2) 0.6574(2) 0.0833(16) Uani 1 1 d . . . . .
C54 C 0.3074(3) -0.1605(2) 0.7714(3) 0.0395(12) Uani 1 1 d . . . . .
C36 C 0.0789(3) -0.26978(19) 0.6855(2) 0.0363(11) Uani 1 1 d . . . . .
C47 C 0.3506(3) -0.0420(2) 0.8295(3) 0.0394(12) Uani 1 1 d . . . . .
H38 H 0.360900 -0.051028 0.871754 0.047 Uiso 1 1 calc R U . . .
C7 C -0.2841(3) 0.06896(17) 1.0102(2) 0.0319(11) Uani 1 1 d . . . . .
C37 C 0.0394(4) -0.3109(2) 0.6614(2) 0.0449(14) Uani 1 1 d . . . . .
H26 H 0.047443 -0.342480 0.680610 0.054 Uiso 1 1 calc R U . . .
C61 C 0.1687(4) -0.3233(2) 0.7534(3) 0.0447(13) Uani 1 1 d . . . . .
H59 H 0.208258 -0.324329 0.721231 0.067 Uiso 1 1 calc R U . . .
H60 H 0.195114 -0.326280 0.794614 0.067 Uiso 1 1 calc R U . . .
H61 H 0.131324 -0.350888 0.747074 0.067 Uiso 1 1 calc R U . . .
C45 C 0.2937(3) 0.0922(2) 0.7698(3) 0.0443(13) Uani 1 1 d . . . . .
C49 C 0.3215(3) 0.0011(2) 0.7423(2) 0.0410(12) Uani 1 1 d . . . . .
C63 C 0.0803(3) 0.2578(2) 0.8746(3) 0.0456(13) Uani 1 1 d . . . . .
H62 H 0.063764 0.285728 0.846998 0.055 Uiso 1 1 calc R U . . .
H63 H 0.079333 0.226752 0.849812 0.055 Uiso 1 1 calc R U . . .
C53 C 0.3756(3) -0.1253(2) 0.7819(3) 0.0448(13) Uani 1 1 d . . . . .
H39 H 0.401382 -0.132441 0.823088 0.054 Uiso 1 1 calc R U . . .
H40 H 0.415014 -0.131460 0.749818 0.054 Uiso 1 1 calc R U . . .
C20 C -0.4729(4) 0.0888(2) 0.9053(3) 0.0490(14) Uani 1 1 d . . . . .
H9 H -0.494763 0.054595 0.904997 0.059 Uiso 1 1 calc R U . . .
H10 H -0.516461 0.112100 0.894157 0.059 Uiso 1 1 calc R U . . .
C28 C -0.2229(4) -0.1571(2) 0.5245(3) 0.0497(15) Uani 1 1 d . . . . .
C24 C -0.2722(4) -0.0712(2) 0.4869(3) 0.0489(14) Uani 1 1 d . . . . .
C48 C 0.3340(4) -0.0474(2) 0.7260(3) 0.0444(13) Uani 1 1 d . . . . .
H41 H 0.330383 -0.060826 0.685040 0.053 Uiso 1 1 calc R U . . .
O4 O -0.1256(3) 0.19828(19) 0.5488(3) 0.0721(14) Uani 1 1 d . . . . .
C30 C -0.3035(4) 0.0709(2) 0.4652(3) 0.0530(16) Uani 1 1 d . . . . .
O6 O 0.0030(3) 0.24593(19) 0.6158(2) 0.0654(12) Uani 1 1 d . . . . .
C12 C 0.0635(3) -0.30105(18) 0.8514(2) 0.0333(11) Uani 1 1 d . . . . .
H6 H 0.106727 -0.323267 0.858092 0.040 Uiso 1 1 calc R U . . .
C55 C 0.2413(3) -0.1588(2) 0.8071(3) 0.0403(12) Uani 1 1 d . . . . .
H42 H 0.236664 -0.133138 0.837175 0.048 Uiso 1 1 calc R U . . .
C16 C -0.1444(3) 0.1217(2) 1.0369(3) 0.0502(14) Uani 1 1 d . . . . .
H11 H -0.143729 0.106517 1.078972 0.060 Uiso 1 1 calc R U . . .
H12 H -0.115226 0.099413 1.009032 0.060 Uiso 1 1 calc R U . . .
C14 C -0.0045(3) -0.2390(2) 0.7919(2) 0.0409(13) Uani 1 1 d . . . . .
H7 H -0.008669 -0.217948 0.756450 0.049 Uiso 1 1 calc R U . . .
C34 C 0.0189(4) -0.2206(2) 0.6023(3) 0.0482(14) Uani 1 1 d . . . . .
H27 H 0.013019 -0.189342 0.581979 0.058 Uiso 1 1 calc R U . . .
C15 C -0.0628(3) -0.23750(19) 0.8349(2) 0.0377(12) Uani 1 1 d . . . . .
H8 H -0.105616 -0.214866 0.829176 0.045 Uiso 1 1 calc R U . . .
C57 C 0.1850(3) -0.2315(2) 0.7566(2) 0.0378(12) Uani 1 1 d . . . . .
C26 C -0.1105(4) -0.1749(2) 0.4771(3) 0.0543(16) Uani 1 1 d . . . . .
H28 H -0.066540 -0.172700 0.450862 0.065 Uiso 1 1 calc R U . . .
C52 C 0.2306(4) 0.2300(2) 0.7386(3) 0.0451(13) Uani 1 1 d . . . . .
C38 C -0.0122(4) -0.3069(2) 0.6093(3) 0.0516(15) Uani 1 1 d . . . . .
H29 H -0.039411 -0.335525 0.593922 0.062 Uiso 1 1 calc R U . . .
O2 O -0.4369(4) 0.07991(19) 0.7981(2) 0.0818(16) Uani 1 1 d . . . . .
C64 C 0.1381(4) 0.2632(2) 0.6415(3) 0.0537(16) Uani 1 1 d . . . . .
H64 H 0.130180 0.289082 0.609155 0.064 Uiso 1 1 calc R U . . .
H65 H 0.157230 0.232884 0.620556 0.064 Uiso 1 1 calc R U . . .
C31 C -0.3569(4) 0.0629(2) 0.5083(3) 0.0575(16) Uani 1 1 d . . . . .
C19 C -0.0513(3) 0.2473(2) 0.9052(3) 0.0505(15) Uani 1 1 d . . . . .
H13 H -0.056295 0.219495 0.875055 0.061 Uiso 1 1 calc R U . . .
H14 H -0.071570 0.277940 0.884473 0.061 Uiso 1 1 calc R U . . .
C58 C 0.2518(4) -0.2323(3) 0.7190(3) 0.0543(16) Uani 1 1 d . . . . .
H43 H 0.256088 -0.257433 0.688140 0.065 Uiso 1 1 calc R U . . .
C17 C -0.1053(4) 0.1722(2) 1.0398(3) 0.0521(15) Uani 1 1 d . . . . .
H15 H -0.142881 0.196980 1.055786 0.062 Uiso 1 1 calc R U . . .
H16 H -0.058592 0.170992 1.069021 0.062 Uiso 1 1 calc R U . . .
C18 C -0.0982(3) 0.2363(2) 0.9614(3) 0.0490(15) Uani 1 1 d . . . . .
H17 H -0.083508 0.259721 0.995478 0.059 Uiso 1 1 calc R U . . .
H18 H -0.155497 0.239977 0.951229 0.059 Uiso 1 1 calc R U . . .
C22 C -0.4648(5) 0.1197(3) 0.7618(4) 0.078(2) Uani 1 1 d . . . . .
H19 H -0.424044 0.146070 0.759690 0.093 Uiso 1 1 calc R U . . .
H20 H -0.513103 0.134071 0.779233 0.093 Uiso 1 1 calc R U . . .
C65 C 0.0596(4) 0.2516(3) 0.6673(3) 0.0588(17) Uani 1 1 d . . . . .
H66 H 0.062758 0.220518 0.692015 0.071 Uiso 1 1 calc R U . . .
H67 H 0.043005 0.278920 0.694889 0.071 Uiso 1 1 calc R U . . .
C39 C -0.4963(5) 0.0845(4) 0.5654(4) 0.083(2) Uani 1 1 d . . . . .
H72 H -0.523460 0.077181 0.524834 0.47(16) Uiso 0.786(7) 1 calc R . P C 1
H73 H -0.490802 0.052884 0.588943 0.47(16) Uiso 0.786(7) 1 calc R . P C 1
H74 H -0.453366 0.073921 0.595182 0.47(16) Uiso 0.214(7) 1 calc R . P C 2
H75 H -0.530903 0.055015 0.559411 0.47(16) Uiso 0.214(7) 1 calc R . P C 2
C69 C -0.0956(7) -0.0121(3) 0.5792(4) 0.085(3) Uani 1 1 d . . . . .
C43 C -0.1294(5) 0.2469(3) 0.5769(4) 0.071(2) Uani 1 1 d . . . . .
H44 H -0.184326 0.254078 0.588828 0.085 Uiso 1 1 calc R U . . .
H45 H -0.113530 0.272592 0.546749 0.085 Uiso 1 1 calc R U . . .
C112 C -0.0204(4) 0.1333(3) 0.7427(4) 0.071(2) Uani 1 1 d . . . . .
C27 C -0.1945(4) -0.2017(2) 0.5469(3) 0.0542(16) Uani 1 1 d . . . . .
H30 H -0.218548 -0.221810 0.577258 0.065 Uiso 1 1 calc R U . . .
C21 C -0.4105(4) 0.0926(3) 0.8591(3) 0.0645(18) Uani 1 1 d . . . . .
H21 H -0.390118 0.127164 0.859034 0.077 Uiso 1 1 calc R U . . .
H22 H -0.366069 0.070439 0.871930 0.077 Uiso 1 1 calc R U . . .
C91 C -0.0026(7) 0.1012(4) 0.8446(4) 0.0990(12) Uani 1 1 d . . . . .
C96 C -0.1606(6) -0.0482(4) 0.8716(5) 0.089(3) Uani 1 1 d . . . . .
C32 C -0.0796(5) -0.2583(2) 0.5234(3) 0.0605(18) Uani 1 1 d . . . . .
H31 H -0.048317 -0.261989 0.485564 0.073 Uiso 1 1 calc R U . . .
H32 H -0.116802 -0.286671 0.524514 0.073 Uiso 1 1 calc R U . . .
C41 C -0.1870(5) 0.1448(3) 0.4738(4) 0.080(2) Uani 1 1 d . . . . .
H46 H -0.167837 0.115424 0.497775 0.096 Uiso 1 1 calc R U . . .
H47 H -0.146671 0.153104 0.443158 0.096 Uiso 1 1 calc R U . . .
C59 C 0.3105(3) -0.1975(3) 0.7262(3) 0.0517(15) Uani 1 1 d . . . . .
H48 H 0.354350 -0.198633 0.699766 0.062 Uiso 1 1 calc R U . . .
C98 C -0.2434(4) -0.0579(3) 0.7797(6) 0.085(3) Uani 1 1 d . . . . .
C121 C -0.1302(5) -0.1107(3) 0.8022(5) 0.081(3) Uani 1 1 d . . . . .
C44 C -0.0741(4) 0.2484(3) 0.6344(4) 0.0677(19) Uani 1 1 d . . . . .
H49 H -0.082356 0.279586 0.657871 0.081 Uiso 1 1 calc R U . . .
H50 H -0.085340 0.219979 0.662052 0.081 Uiso 1 1 calc R U . . .
C73 C 0.0439(5) 0.0913(3) 0.6593(4) 0.074(2) Uani 1 1 d . . . . .
C122 C -0.1240(5) -0.1222(3) 0.7340(6) 0.088(3) Uani 1 1 d . . . . .
C81 C 0.1168(4) 0.0397(4) 0.8030(5) 0.084(3) Uani 1 1 d . . . . .
C66 C -0.4668(4) -0.0298(3) 0.7599(4) 0.082(3) Uani 1 1 d . . . . .
H68 H -0.520735 -0.016381 0.765114 0.099 Uiso 1 1 calc R U . D 1
H69 H -0.430118 -0.001060 0.760790 0.099 Uiso 1 1 calc R U . D 1
C111 C -0.0171(5) 0.1221(3) 0.6787(5) 0.077(2) Uani 1 1 d . . . . .
C123 C -0.1786(5) -0.1008(3) 0.6936(5) 0.082(3) Uani 1 1 d . . . . .
C89 C -0.0449(7) 0.0250(4) 0.9062(4) 0.0990(12) Uani 1 1 d . . . . .
C85 C 0.0179(5) -0.1004(3) 0.8072(4) 0.079(2) Uani 1 1 d . . . . .
C118 C -0.0451(5) -0.1208(3) 0.7078(5) 0.086(3) Uani 1 1 d . . . . .
C86 C -0.0548(5) -0.1001(3) 0.8375(4) 0.069(2) Uani 1 1 d . . . . .
C107 C -0.1953(7) 0.0390(3) 0.6127(5) 0.089(3) Uani 1 1 d . . . . .
C119 C -0.0573(7) -0.0994(3) 0.6447(4) 0.084(3) Uani 1 1 d . . . . .
C116 C 0.0956(4) 0.0825(3) 0.7668(5) 0.079(2) Uani 1 1 d . . . . .
C87 C -0.0712(8) -0.0617(5) 0.8812(4) 0.106(4) Uani 1 1 d . . . . .
C23 C -0.4832(5) 0.0972(3) 0.6961(4) 0.074(2) Uani 1 1 d . . . . .
H23 H -0.436291 0.079394 0.681190 0.088 Uiso 1 1 calc R U . . .
H24 H -0.527659 0.073305 0.697880 0.088 Uiso 1 1 calc R U . . .
C113 C -0.0995(5) 0.1348(3) 0.7745(5) 0.079(2) Uani 1 1 d . . . . .
C99 C -0.2687(4) -0.0060(4) 0.7872(7) 0.099(3) Uani 1 1 d . . . . .
C97 C -0.1905(5) -0.0802(4) 0.8217(5) 0.083(3) Uani 1 1 d . . . . .
C100 C -0.2387(6) 0.0201(4) 0.8342(8) 0.115(4) Uani 1 1 d . . . . .
C117 C 0.0219(5) -0.1093(3) 0.7410(4) 0.083(3) Uani 1 1 d . . . . .
C114 C -0.1646(6) 0.1246(3) 0.7386(5) 0.087(3) Uani 1 1 d . . . . .
C115 C 0.0369(4) 0.1138(3) 0.7885(5) 0.075(2) Uani 1 1 d . . . . .
C78 C 0.0860(5) -0.0778(3) 0.7182(4) 0.070(2) Uani 1 1 d . . . . .
C105 C -0.2597(5) -0.0263(4) 0.6764(5) 0.098(3) Uani 1 1 d . . . . .
C92 C -0.0874(7) 0.1133(4) 0.8377(5) 0.0990(12) Uani 1 1 d . . . . .
C83 C 0.0543(6) -0.0264(4) 0.8680(4) 0.082(2) Uani 1 1 d . . . . .
C103 C -0.2578(6) 0.0619(5) 0.7092(8) 0.120(4) Uani 1 1 d . . . . .
C110 C -0.0882(6) 0.1130(3) 0.6450(4) 0.074(2) Uani 1 1 d . . . . .
C71 C -0.0738(10) 0.0742(4) 0.6009(4) 0.124(5) Uani 1 1 d . . . . .
C75 C 0.1223(5) 0.0194(4) 0.6937(7) 0.100(3) Uani 1 1 d . . . . .
C104 C -0.2794(4) 0.0171(4) 0.7196(7) 0.111(4) Uani 1 1 d . . . . .
C126 C -0.1590(11) -0.0439(4) 0.6047(5) 0.152(7) Uani 1 1 d . . . . .
C124 C -0.2399(5) -0.0688(3) 0.7135(6) 0.089(3) Uani 1 1 d . . . . .
C101 C -0.2142(5) 0.0743(4) 0.8203(5) 0.090(3) Uani 1 1 d . . . . .
C70 C -0.1125(10) 0.0395(4) 0.5854(4) 0.121(5) Uani 1 1 d . . . . .
C125 C -0.1383(8) -0.0866(3) 0.6363(5) 0.100(4) Uani 1 1 d . . . . .
C109 C -0.1578(6) 0.1143(3) 0.6747(5) 0.083(3) Uani 1 1 d . . . . .
C108 C -0.2187(7) 0.0754(4) 0.6581(7) 0.113(4) Uani 1 1 d . . . . .
C88 C -0.0265(11) -0.0263(5) 0.8963(4) 0.136(6) Uani 1 1 d . . . . .
C90 C 0.0157(7) 0.0567(4) 0.8790(4) 0.0990(12) Uani 1 1 d . . . . .
C79 C 0.1169(5) -0.0471(5) 0.7743(10) 0.159(8) Uani 1 1 d . . . . .
C84 C 0.0774(5) -0.0611(4) 0.8231(4) 0.083(3) Uani 1 1 d . . . . .
C82 C 0.0758(6) 0.0271(4) 0.8570(5) 0.099(3) Uani 1 1 d . . . . .
C120 C 0.0093(8) -0.0671(4) 0.6223(5) 0.104(3) Uani 1 1 d . . . . .
C95 C -0.1843(6) 0.0020(5) 0.8760(4) 0.096(3) Uani 1 1 d . . . . .
C77 C 0.0741(7) -0.0614(4) 0.6614(6) 0.106(3) Uani 1 1 d . . . . .
C76 C 0.0942(8) -0.0063(4) 0.6475(7) 0.109(4) Uani 1 1 d . . . . .
C93 C -0.1503(7) 0.0818(4) 0.8583(5) 0.0990(12) Uani 1 1 d . . . . .
C74 C 0.0986(4) 0.0724(3) 0.7013(4) 0.075(2) Uani 1 1 d . . . . .
C102 C -0.2298(5) 0.0906(3) 0.7628(5) 0.080(2) Uani 1 1 d . . . . .
C68 C -0.0171(8) -0.0274(4) 0.5871(4) 0.105(3) Uani 1 1 d . . . . .
C42 C -0.1952(6) 0.1865(4) 0.5162(5) 0.115(4) Uani 1 1 d . . . . .
H51 H -0.213345 0.216038 0.492073 0.138 Uiso 1 1 calc R U . . .
H52 H -0.236318 0.178461 0.546264 0.138 Uiso 1 1 calc R U . . .
C72 C 0.0168(6) 0.0609(4) 0.6109(5) 0.090(3) Uani 1 1 d . . . . .
C94 C -0.1274(7) 0.0388(4) 0.8924(4) 0.0990(12) Uani 1 1 d . . . . .
C40 C -0.5432(5) 0.1196(4) 0.6002(4) 0.093(3) Uani 1 1 d . . . . .
H53 H -0.554735 0.149264 0.574132 0.111 Uiso 1 1 calc R U . . .
H54 H -0.594309 0.103949 0.610094 0.111 Uiso 1 1 calc R U . . .
C106 C -0.2128(9) -0.0114(4) 0.6197(6) 0.127(5) Uani 1 1 d . . . . .
C67 C 0.0407(8) 0.0145(5) 0.6060(5) 0.101(3) Uani 1 1 d . . . . .
C80 C 0.1342(4) -0.0024(4) 0.7604(7) 0.107(4) Uani 1 1 d . . . . .
S20 S 0.2481(13) 0.0488(5) 0.7054(5) 0.038(6) Uani 0.114(7) 1 d . . P B 2
S26 S -0.4600(19) 0.0900(9) 0.5098(10) 0.190(12) Uani 0.214(7) 1 d . . P C 2
S23 S -0.154(2) -0.0793(6) 0.4413(10) 0.182(14) Uani 0.209(8) 1 d . . P C 2
S25 S -0.2268(16) 0.0218(8) 0.4314(9) 0.124(9) Uani 0.209(8) 1 d . . P C 2
S21 S 0.215(7) 0.2864(11) 0.821(6) 0.07(3) Uani 0.10(3) 1 d . . P A 2
S22 S -0.284(2) -0.1171(8) 0.515(2) 0.216(18) Uani 0.209(8) 1 d . . P C 2
S19 S 0.2875(13) 0.0597(8) 0.8437(10) 0.0412(5) Uani 0.114(7) 1 d . . P B 2
S24 S -0.365(2) -0.0089(10) 0.513(2) 0.29(3) Uani 0.209(8) 1 d . . P C 2
Cl3 Cl -0.4715(13) -0.0523(5) 0.6667(14) 0.217(10) Uani 0.40(2) 1 d . . P D 2
H71 H 0.171(10) 0.237(7) 0.912(8) 0.261 Uiso 1 1 d . U . . .

loop_
_atom_site_aniso_label
_atom_site_aniso_U_11
_atom_site_aniso_U_22
_atom_site_aniso_U_33
_atom_site_aniso_U_23
_atom_site_aniso_U_13
_atom_site_aniso_U_12
S3 0.0381(6) 0.0231(6) 0.0387(7) -0.0013(5) -0.0053(6) 0.0002(5)
S1 0.0396(7) 0.0244(6) 0.0385(7) -0.0049(5) -0.0055(6) -0.0014(5)
S4 0.0343(6) 0.0288(6) 0.0494(8) -0.0028(5) 0.0005(6) -0.0012(5)
S2 0.0309(6) 0.0274(6) 0.0540(8) -0.0093(6) -0.0016(6) -0.0024(5)
S17 0.0492(14) 0.0311(10) 0.0368(17) 0.0010(10) 0.0019(14) -0.0097(7)
S13 0.0419(13) 0.0407(8) 0.0407(8) 0.0010(6) -0.0023(10) 0.0048(10)
S5 0.0439(7) 0.0247(6) 0.0639(9) 0.0005(6) -0.0037(7) 0.0000(5)
S6 0.0438(8) 0.0366(7) 0.0593(9) -0.0028(6) -0.0068(7) 0.0089(6)
S16 0.0811(11) 0.0325(7) 0.0444(8) 0.0060(6) 0.0078(8) 0.0024(7)
S9 0.0565(15) 0.0376(12) 0.0355(13) 0.0043(9) 0.0050(13) 0.0078(12)
S14 0.0570(17) 0.0348(9) 0.0416(9) 0.0106(7) 0.0095(9) 0.0064(8)
S8 0.0471(12) 0.0399(13) 0.0394(11) 0.0011(8) 0.0057(11) -0.0064(9)
S15 0.0640(9) 0.0373(8) 0.0491(8) 0.0001(6) -0.0085(7) 0.0020(7)
S12 0.0916(13) 0.0437(9) 0.0506(9) 0.0053(7) -0.0045(9) 0.0049(8)
S18 0.0756(11) 0.0356(8) 0.0488(8) 0.0078(6) -0.0051(8) -0.0059(7)
S7 0.0721(16) 0.0413(13) 0.0373(14) 0.0098(10) 0.0201(13) 0.0117(11)
S10 0.0483(12) 0.0364(12) 0.0543(13) 0.0012(9) 0.0068(9) 0.0018(10)
S11 0.0531(13) 0.0397(12) 0.0667(15) -0.0030(9) 0.0064(10) 0.0024(9)
Cl2 0.054(3) 0.0421(19) 0.075(3) -0.0023(15) 0.023(2) -0.0023(13)
Cl1 0.0644(12) 0.0760(14) 0.149(2) 0.0077(14) 0.0149(13) 0.0074(10)
O5 0.0347(18) 0.043(2) 0.042(2) 0.0049(16) -0.0045(17) -0.0044(16)
N1 0.035(2) 0.022(2) 0.035(2) -0.0018(16) 0.0041(18) -0.0019(16)
C8 0.040(3) 0.026(2) 0.039(3) 0.000(2) 0.002(2) 0.008(2)
N3 0.037(2) 0.033(2) 0.047(3) 0.011(2) 0.001(2) 0.0007(18)
C6 0.031(2) 0.030(3) 0.029(2) -0.0003(19) 0.000(2) -0.004(2)
C50 0.048(3) 0.035(3) 0.046(3) 0.005(2) 0.001(3) 0.000(2)
C29 0.080(4) 0.046(4) 0.032(3) 0.001(2) -0.003(3) -0.019(3)
C5 0.034(2) 0.024(2) 0.031(2) 0.0009(18) -0.001(2) -0.0023(19)
C56 0.039(3) 0.035(3) 0.037(3) 0.002(2) 0.006(2) 0.005(2)
C3 0.035(3) 0.029(3) 0.040(3) -0.001(2) -0.002(2) -0.004(2)
O1 0.078(3) 0.043(2) 0.055(3) 0.003(2) 0.020(2) -0.011(2)
C1 0.035(2) 0.023(2) 0.031(2) -0.0029(18) -0.002(2) -0.0049(19)
C4 0.037(3) 0.026(2) 0.034(3) -0.001(2) 0.003(2) -0.001(2)
C11 0.038(3) 0.028(2) 0.034(3) 0.003(2) -0.002(2) 0.001(2)
C2 0.033(2) 0.024(2) 0.037(3) -0.003(2) 0.000(2) -0.0035(19)
C51 0.044(3) 0.034(3) 0.044(3) 0.001(2) 0.002(3) -0.008(2)
C35 0.058(3) 0.028(3) 0.037(3) 0.003(2) 0.006(3) 0.000(2)
C25 0.076(4) 0.040(3) 0.035(3) -0.002(2) -0.001(3) 0.006(3)
N2 0.076(4) 0.041(3) 0.033(2) 0.003(2) -0.007(3) -0.003(2)
C9 0.038(3) 0.023(2) 0.041(3) 0.000(2) 0.008(2) -0.003(2)
C10 0.033(2) 0.021(2) 0.034(2) -0.0048(19) -0.003(2) 0.0002(19)
C60 0.046(3) 0.029(3) 0.034(3) 0.000(2) 0.008(2) 0.007(2)
C62 0.041(3) 0.037(3) 0.044(3) -0.004(2) 0.004(3) -0.007(2)
C46 0.040(3) 0.038(3) 0.042(3) 0.006(2) 0.000(2) 0.001(2)
C13 0.037(3) 0.028(2) 0.032(3) 0.001(2) 0.001(2) 0.001(2)
C33 0.075(4) 0.034(3) 0.032(3) 0.002(2) -0.005(3) 0.005(3)
O3 0.085(4) 0.104(4) 0.060(3) -0.006(3) -0.012(3) 0.008(3)
C54 0.040(3) 0.032(3) 0.047(3) 0.011(2) 0.002(2) 0.005(2)
C36 0.047(3) 0.028(3) 0.034(3) 0.000(2) 0.010(2) 0.006(2)
C47 0.039(3) 0.043(3) 0.036(3) 0.009(2) 0.001(2) 0.003(2)
C7 0.037(3) 0.023(2) 0.036(3) 0.0010(19) -0.001(2) 0.005(2)
C37 0.071(4) 0.029(3) 0.034(3) 0.001(2) 0.000(3) 0.004(3)
C61 0.057(3) 0.030(3) 0.047(3) 0.002(2) 0.012(3) 0.011(2)
C45 0.052(3) 0.040(3) 0.040(3) 0.007(2) 0.003(3) 0.003(3)
C49 0.057(3) 0.033(3) 0.033(3) 0.010(2) 0.005(3) 0.004(2)
C63 0.051(3) 0.049(3) 0.037(3) 0.007(2) 0.003(3) -0.005(3)
C53 0.045(3) 0.035(3) 0.054(3) 0.007(3) 0.001(3) 0.003(2)
C20 0.048(3) 0.048(3) 0.050(3) 0.001(3) -0.005(3) 0.004(3)
C28 0.071(4) 0.040(3) 0.038(3) -0.001(2) -0.005(3) -0.008(3)
C24 0.064(4) 0.044(3) 0.039(3) 0.001(2) -0.005(3) -0.005(3)
C48 0.061(3) 0.032(3) 0.040(3) 0.008(2) 0.001(3) 0.002(3)
O4 0.064(3) 0.059(3) 0.092(4) -0.004(3) -0.008(3) 0.006(2)
C30 0.074(4) 0.042(3) 0.042(3) -0.006(3) -0.011(3) 0.010(3)
O6 0.060(3) 0.072(3) 0.064(3) -0.002(2) -0.004(2) 0.007(2)
C12 0.034(2) 0.028(3) 0.038(3) 0.001(2) -0.004(2) 0.000(2)
C55 0.045(3) 0.034(3) 0.042(3) 0.001(2) 0.006(3) 0.003(2)
C16 0.052(3) 0.039(3) 0.060(4) 0.001(3) 0.012(3) -0.001(3)
C14 0.053(3) 0.033(3) 0.037(3) 0.009(2) 0.009(3) 0.014(2)
C34 0.071(4) 0.032(3) 0.042(3) 0.001(2) 0.000(3) 0.005(3)
C15 0.044(3) 0.031(3) 0.038(3) 0.001(2) 0.000(2) 0.012(2)
C57 0.043(3) 0.033(3) 0.038(3) 0.003(2) 0.006(2) 0.005(2)
C26 0.079(4) 0.052(4) 0.031(3) -0.002(3) 0.004(3) -0.007(3)
C52 0.058(3) 0.027(3) 0.050(3) 0.007(2) 0.001(3) -0.005(2)
C38 0.079(4) 0.034(3) 0.042(3) -0.002(2) -0.001(3) 0.002(3)
O2 0.143(5) 0.052(3) 0.050(3) 0.002(2) 0.006(3) -0.005(3)
C64 0.052(3) 0.031(3) 0.078(4) 0.007(3) -0.003(3) 0.008(3)
C31 0.071(4) 0.049(4) 0.053(4) 0.001(3) 0.007(3) 0.006(3)
C19 0.045(3) 0.055(4) 0.051(3) 0.009(3) -0.009(3) -0.002(3)
C58 0.056(4) 0.056(4) 0.052(4) -0.014(3) 0.015(3) -0.001(3)
C17 0.059(4) 0.039(3) 0.059(4) -0.009(3) 0.017(3) -0.006(3)
C18 0.032(3) 0.061(4) 0.053(3) -0.001(3) -0.006(3) -0.005(3)
C22 0.099(6) 0.068(5) 0.066(5) 0.004(4) -0.015(4) -0.003(4)
C65 0.071(4) 0.060(4) 0.045(3) -0.005(3) -0.009(3) 0.013(3)
C39 0.072(5) 0.098(7) 0.079(6) -0.029(5) -0.001(5) 0.005(5)
C69 0.136(9) 0.067(6) 0.051(4) -0.002(4) -0.016(5) -0.020(6)
C43 0.071(5) 0.062(5) 0.079(5) -0.006(4) -0.001(4) 0.014(4)
C112 0.061(4) 0.044(4) 0.108(7) 0.005(4) 0.009(4) -0.011(3)
C27 0.070(4) 0.051(4) 0.041(3) 0.002(3) 0.000(3) -0.010(3)
C21 0.077(5) 0.064(5) 0.052(4) 0.005(3) 0.006(4) 0.009(4)
C91 0.137(4) 0.081(3) 0.080(3) -0.028(2) 0.021(3) 0.001(3)
C96 0.081(6) 0.096(7) 0.091(6) 0.040(6) 0.020(5) -0.006(5)
C32 0.095(5) 0.042(4) 0.044(3) -0.001(3) -0.012(3) 0.001(3)
C41 0.090(6) 0.060(5) 0.090(6) 0.014(4) 0.013(5) 0.000(4)
C59 0.043(3) 0.063(4) 0.050(3) -0.003(3) 0.012(3) -0.005(3)
C98 0.046(4) 0.061(5) 0.148(9) 0.025(6) -0.007(5) -0.012(4)
C121 0.073(5) 0.047(4) 0.121(8) 0.033(5) -0.012(5) -0.004(4)
C44 0.064(4) 0.056(4) 0.084(5) 0.003(4) 0.013(4) 0.001(3)
C73 0.072(5) 0.067(5) 0.083(5) 0.021(4) 0.018(4) 0.002(4)
C122 0.059(5) 0.042(4) 0.163(10) 0.038(5) -0.005(6) -0.007(3)
C81 0.041(4) 0.114(8) 0.096(6) 0.011(6) -0.018(4) -0.017(4)
C66 0.039(3) 0.106(7) 0.103(6) -0.017(5) 0.018(4) -0.033(4)
C111 0.079(5) 0.051(4) 0.101(6) 0.034(4) 0.012(5) 0.000(4)
C123 0.067(5) 0.053(5) 0.124(8) -0.014(5) -0.023(5) -0.017(4)
C89 0.137(4) 0.081(3) 0.080(3) -0.028(2) 0.021(3) 0.001(3)
C85 0.084(5) 0.065(5) 0.089(6) 0.035(4) 0.007(5) 0.038(4)
C118 0.084(6) 0.036(4) 0.137(8) -0.026(4) -0.028(6) 0.017(4)
C86 0.086(5) 0.052(4) 0.068(5) 0.024(4) -0.002(4) 0.006(4)
C107 0.117(8) 0.058(5) 0.087(6) 0.020(5) -0.053(6) -0.003(5)
C119 0.146(9) 0.040(4) 0.068(5) -0.016(4) 0.029(6) -0.017(5)
C116 0.050(4) 0.060(5) 0.126(8) 0.016(5) -0.001(5) -0.018(4)
C87 0.161(11) 0.113(9) 0.042(4) 0.030(5) -0.003(5) -0.035(8)
C23 0.087(5) 0.055(4) 0.078(5) -0.004(4) -0.016(4) -0.006(4)
C113 0.060(4) 0.053(4) 0.122(7) -0.023(5) -0.010(5) 0.008(3)
C99 0.039(4) 0.071(6) 0.189(11) 0.002(7) 0.023(5) -0.009(4)
C97 0.058(5) 0.095(7) 0.096(6) 0.025(5) 0.017(5) -0.024(5)
C100 0.073(6) 0.084(7) 0.192(13) -0.031(8) 0.067(8) -0.010(6)
C117 0.088(6) 0.060(5) 0.099(6) -0.018(4) -0.008(5) 0.032(4)
C114 0.091(6) 0.045(4) 0.124(8) 0.008(5) 0.001(6) 0.019(4)
C115 0.048(4) 0.055(4) 0.121(7) -0.009(4) 0.002(4) -0.012(3)
C78 0.053(4) 0.065(5) 0.093(6) -0.001(4) 0.010(4) 0.017(4)
C105 0.073(5) 0.087(7) 0.130(8) 0.023(6) -0.065(6) -0.029(5)
C92 0.137(4) 0.081(3) 0.080(3) -0.028(2) 0.021(3) 0.001(3)
C83 0.077(5) 0.098(7) 0.068(5) 0.017(5) -0.024(5) 0.010(5)
C103 0.054(5) 0.116(10) 0.187(13) 0.042(10) -0.033(7) 0.020(6)
C110 0.097(6) 0.052(4) 0.073(5) 0.015(4) -0.008(5) -0.001(4)
C71 0.243(16) 0.066(7) 0.063(6) 0.026(5) 0.001(8) 0.025(8)
C75 0.062(5) 0.090(7) 0.150(10) 0.027(7) 0.052(6) 0.017(5)
C104 0.027(3) 0.068(6) 0.235(14) 0.045(8) -0.023(5) 0.000(3)
C126 0.281(18) 0.061(6) 0.105(8) -0.015(6) -0.119(11) 0.015(9)
C124 0.063(5) 0.048(4) 0.155(9) 0.007(5) -0.035(6) -0.016(4)
C101 0.070(5) 0.090(7) 0.110(7) -0.026(6) 0.019(5) 0.028(5)
C70 0.239(16) 0.068(7) 0.053(5) 0.019(4) -0.031(7) -0.033(8)
C125 0.153(10) 0.046(5) 0.096(7) -0.015(4) -0.054(7) -0.003(6)
C109 0.094(6) 0.047(4) 0.106(7) 0.022(5) -0.011(6) 0.008(4)
C108 0.091(7) 0.089(8) 0.156(11) 0.050(8) -0.045(8) 0.022(6)
C88 0.264(18) 0.103(9) 0.039(5) 0.022(5) -0.033(8) -0.021(10)
C90 0.137(4) 0.081(3) 0.080(3) -0.028(2) 0.021(3) 0.001(3)
C79 0.033(4) 0.096(8) 0.35(2) 0.103(12) 0.035(8) 0.026(5)
C84 0.053(4) 0.105(7) 0.089(6) 0.011(5) -0.016(4) 0.039(5)
C82 0.097(7) 0.106(8) 0.090(7) -0.023(6) -0.049(6) 0.001(6)
C120 0.156(10) 0.089(7) 0.070(6) -0.018(5) 0.042(7) 0.024(7)
C95 0.090(7) 0.141(10) 0.058(5) -0.008(6) 0.034(5) -0.002(7)
C77 0.115(8) 0.113(9) 0.091(7) -0.029(7) 0.026(7) 0.026(7)
C76 0.132(10) 0.068(7) 0.132(10) -0.010(7) 0.076(8) -0.013(6)
C93 0.137(4) 0.081(3) 0.080(3) -0.028(2) 0.021(3) 0.001(3)
C74 0.057(4) 0.068(5) 0.099(6) 0.022(5) 0.014(4) -0.009(4)
C102 0.058(5) 0.070(5) 0.110(7) -0.009(5) -0.005(5) 0.032(4)
C68 0.136(9) 0.111(9) 0.066(6) 0.008(5) 0.000(6) 0.010(8)
C42 0.089(6) 0.128(9) 0.123(8) -0.068(7) -0.049(6) 0.048(6)
C72 0.102(7) 0.088(7) 0.081(6) 0.028(5) 0.011(5) 0.001(6)
C94 0.137(4) 0.081(3) 0.080(3) -0.028(2) 0.021(3) 0.001(3)
C40 0.084(6) 0.134(9) 0.060(5) 0.006(5) -0.005(4) -0.014(6)
C106 0.194(13) 0.066(6) 0.111(8) 0.016(6) -0.106(9) -0.016(7)
C67 0.133(9) 0.098(8) 0.076(6) -0.002(6) 0.050(6) -0.032(7)
C80 0.031(4) 0.080(6) 0.208(13) 0.015(8) -0.006(5) 0.017(4)
S20 0.067(14) 0.031(6) 0.015(5) -0.005(4) -0.003(6) 0.010(7)
S26 0.30(3) 0.150(18) 0.118(15) 0.034(13) -0.010(18) 0.028(19)
S23 0.36(4) 0.059(9) 0.120(13) -0.015(8) -0.163(19) 0.031(15)
S25 0.175(19) 0.115(13) 0.076(10) -0.052(8) -0.088(12) 0.094(14)
S21 0.12(5) 0.023(9) 0.08(4) -0.012(14) 0.08(4) -0.013(15)
S22 0.21(3) 0.060(11) 0.36(4) -0.040(19) -0.21(3) 0.020(14)
S19 0.0419(13) 0.0407(8) 0.0407(8) 0.0010(6) -0.0023(10) 0.0048(10)
S24 0.23(3) 0.100(15) 0.52(7) -0.09(2) -0.04(3) 0.120(19)
Cl3 0.36(2) 0.056(5) 0.249(16) -0.001(8) 0.239(16) 0.007(8)

loop_
_atom_type_symbol
_atom_type_description
_atom_type_scat_dispersion_real
_atom_type_scat_dispersion_imag
_atom_type_scat_source
C C 0.0033 0.0016 'International Tables Vol C Tables 4.2.6.8 and 6.1.1.4'
H H 0.0000 0.0000 'International Tables Vol C Tables 4.2.6.8 and 6.1.1.4'
N N 0.0061 0.0033 'International Tables Vol C Tables 4.2.6.8 and 6.1.1.4'
O O 0.0106 0.0060 'International Tables Vol C Tables 4.2.6.8 and 6.1.1.4'
S S 0.1246 0.1234 'International Tables Vol C Tables 4.2.6.8 and 6.1.1.4'
Cl Cl 0.1484 0.1585 'International Tables Vol C Tables 4.2.6.8 and 6.1.1.4'

loop_
_geom_angle_atom_site_label_1
_geom_angle_atom_site_label_2
_geom_angle_atom_site_label_3
_geom_angle
_geom_angle_publ_flag
C7 S3 C6 94.3(2) yes
C5 S1 C1 94.3(2) yes
C6 S4 C8 94.4(2) yes
C2 S2 C1 93.4(2) yes
C51 S17 C62 101.4(3) yes
C46 S13 C45 93.9(3) yes
C7 S5 C16 103.8(3) yes
C8 S6 C20 102.9(3) yes
C50 S16 C52 94.9(3) yes
C30 S9 C29 95.9(4) yes
C49 S14 C45 94.6(3) yes
C24 S8 C28 92.2(3) yes
C51 S15 C50 95.3(3) yes
C30 S12 C41 102.9(3) yes
C52 S18 C64 101.6(3) yes
C24 S7 C25 94.5(3) yes
C29 S10 C31 94.2(3) yes
C31 S11 C39 100.3(4) yes
C63 O5 C19 113.3(4) yes
C4 N1 C3 109.7(4) yes
C4 N1 C9 123.9(4) yes
C3 N1 C9 126.0(4) yes
C7 C8 S6 123.4(4) yes
C7 C8 S4 116.7(4) yes
S6 C8 S4 119.1(3) yes
C47 N3 C48 110.4(4) yes
C47 N3 C53 125.4(4) yes
C48 N3 C53 124.2(5) yes
C1 C6 S4 126.1(4) yes
C1 C6 S3 120.5(4) yes
S4 C6 S3 113.2(3) yes
C45 C50 S16 123.0(5) yes
C45 C50 S15 122.4(4) yes
S16 C50 S15 114.4(3) yes
S24 C29 C24 124.8(17) yes
C24 C29 S10 127.6(5) yes
C24 C29 S9 119.2(6) yes
S10 C29 S9 113.2(4) yes
S24 C29 S25 125.7(17) yes
C24 C29 S25 109.4(7) yes
C4 C5 C2 108.1(4) yes
C4 C5 S1 135.5(4) yes
C2 C5 S1 116.4(4) yes
C57 C56 C55 121.3(5) yes
C57 C56 H37 119.3 no
C55 C56 H37 119.3 no
C2 C3 N1 107.9(4) yes
C2 C3 H1 126.0 no
N1 C3 H1 126.0 no
C18 O1 C17 117.4(5) yes
C6 C1 S1 120.6(3) yes
C6 C1 S2 123.6(4) yes
S1 C1 S2 115.7(3) yes
C5 C4 N1 107.7(4) yes
C5 C4 H2 126.2 no
N1 C4 H2 126.2 no
C10 C11 C12 121.9(5) yes
C10 C11 H3 119.1 no
C12 C11 H3 119.1 no
C3 C2 C5 106.6(4) yes
C3 C2 S2 136.4(4) yes
C5 C2 S2 116.9(4) yes
C52 C51 S21 106(5) yes
C52 C51 S15 117.4(4) yes
S21 C51 S15 137(5) yes
C52 C51 S17 124.6(5) yes
S15 C51 S17 117.6(3) yes
C34 C35 C36 120.7(5) yes
C34 C35 H25 119.7 no
C36 C35 H25 119.7 no
C26 C25 C28 109.9(6) yes
C26 C25 S7 133.6(5) yes
C28 C25 S7 116.0(5) yes
C26 C25 S23 116.1(13) yes
C28 C25 S23 132.5(12) yes
C26 C25 S22 152.3(10) yes
C28 C25 S22 42.6(10) yes
S23 C25 S22 91.5(13) yes
C26 N2 C27 108.7(6) yes
C26 N2 C32 124.3(6) yes
C27 N2 C32 126.6(6) yes
N1 C9 C10 114.0(4) yes
N1 C9 H4 108.8 no
C10 C9 H4 108.8 no
N1 C9 H5 108.8 no
C10 C9 H5 108.8 no
H4 C9 H5 107.7 no
C11 C10 C15 117.9(5) yes
C11 C10 C9 120.5(4) yes
C15 C10 C9 121.5(4) yes
C13 C60 C57 112.5(4) yes
C13 C60 C36 107.5(4) yes
C57 C60 C36 111.1(4) yes
C13 C60 C61 110.0(4) yes
C57 C60 C61 106.8(4) yes
C36 C60 C61 108.9(4) yes
C63 C62 S17 114.2(4) yes
C63 C62 S21 98(4) yes
C63 C62 H70 107(3) no
S17 C62 H70 109(4) no
S21 C62 H70 116(4) no
C63 C62 H71 95(10) no
S17 C62 H71 109(10) no
S21 C62 H71 113(10) no
H70 C62 H71 123(10) no
C47 C46 C49 107.7(5) yes
C47 C46 S13 135.2(5) yes
C49 C46 S13 117.1(4) yes
C47 C46 S19 134.2(8) yes
C49 C46 S19 115.0(7) yes
C12 C13 C14 116.6(5) yes
C12 C13 C60 123.1(4) yes
C14 C13 C60 120.3(4) yes
C34 C33 C38 118.1(5) yes
C34 C33 C32 122.7(5) yes
C38 C33 C32 119.1(5) yes
C23 O3 C40 114.3(7) yes
C55 C54 C59 117.6(5) yes
C55 C54 C53 122.0(5) yes
C59 C54 C53 120.4(5) yes
C37 C36 C35 118.2(5) yes
C37 C36 C60 120.0(5) yes
C35 C36 C60 121.4(5) yes
C46 C47 N3 107.8(5) yes
C46 C47 H38 126.1 no
N3 C47 H38 126.1 no
C8 C7 S5 123.3(4) yes
C8 C7 S3 117.0(4) yes
S5 C7 S3 119.8(3) yes
C36 C37 C38 121.1(5) yes
C36 C37 H26 119.5 no
C38 C37 H26 119.5 no
C60 C61 H59 109.5 no
C60 C61 H60 109.5 no
H59 C61 H60 109.5 no
C60 C61 H61 109.5 no
H59 C61 H61 109.5 no
H60 C61 H61 109.5 no
C50 C45 S14 123.9(4) yes
C50 C45 S13 119.6(5) yes
S14 C45 S13 116.4(3) yes
C50 C45 S19 116.4(8) yes
C50 C45 S20 118.1(5) yes
S19 C45 S20 107.4(9) yes
C48 C49 C46 107.1(5) yes
C48 C49 S14 135.4(4) yes
C46 C49 S14 117.3(4) yes
C48 C49 S20 129.0(6) yes
C46 C49 S20 114.9(5) yes
O5 C63 C62 107.3(4) yes
O5 C63 H62 110.3 no
C62 C63 H62 110.3 no
O5 C63 H63 110.3 no
C62 C63 H63 110.3 no
H62 C63 H63 108.5 no
N3 C53 C54 113.6(4) yes
N3 C53 H39 108.8 no
C54 C53 H39 108.8 no
N3 C53 H40 108.8 no
C54 C53 H40 108.8 no
H39 C53 H40 107.7 no
C21 C20 S6 110.3(4) yes
C21 C20 H9 109.6 no
S6 C20 H9 109.6 no
C21 C20 H10 109.6 no
S6 C20 H10 109.6 no
H9 C20 H10 108.1 no
C27 C28 C25 106.0(6) yes
C27 C28 S22 154.7(19) yes
C25 C28 S22 99(2) yes
C27 C28 S8 136.4(6) yes
C25 C28 S8 117.5(5) yes
C29 C24 S22 142(2) yes
C29 C24 S7 119.6(5) yes
C29 C24 S8 124.5(5) yes
S7 C24 S8 115.8(4) yes
C29 C24 S23 113.6(7) yes
S22 C24 S23 104.2(18) yes
C49 C48 N3 107.0(5) yes
C49 C48 H41 126.5 no
N3 C48 H41 126.5 no
C42 O4 C43 111.7(6) yes
C31 C30 S9 116.8(5) yes
C31 C30 S12 126.5(5) yes
S9 C30 S12 116.4(4) yes
C31 C30 S25 127.4(10) yes
S12 C30 S25 105.8(9) yes
C44 O6 C65 112.3(6) yes
C11 C12 C13 121.1(5) yes
C11 C12 H6 119.4 no
C13 C12 H6 119.4 no
C54 C55 C56 121.4(5) yes
C54 C55 H42 119.3 no
C56 C55 H42 119.3 no
C17 C16 S5 108.6(4) yes
C17 C16 H11 110.0 no
S5 C16 H11 110.0 no
C17 C16 H12 110.0 no
S5 C16 H12 110.0 no
H11 C16 H12 108.4 no
C15 C14 C13 121.8(5) yes
C15 C14 H7 119.1 no
C13 C14 H7 119.1 no
C33 C34 C35 121.2(5) yes
C33 C34 H27 119.4 no
C35 C34 H27 119.4 no
C14 C15 C10 120.8(5) yes
C14 C15 H8 119.6 no
C10 C15 H8 119.6 no
C56 C57 C58 117.1(5) yes
C56 C57 C60 123.7(5) yes
C58 C57 C60 119.1(5) yes
C25 C26 N2 107.0(6) yes
C25 C26 H28 126.5 no
N2 C26 H28 126.5 no
C51 C52 S18 122.5(4) yes
C51 C52 S16 117.8(4) yes
S18 C52 S16 119.1(3) yes
C33 C38 C37 120.5(5) yes
C33 C38 H29 119.7 no
C37 C38 H29 119.7 no
C22 O2 C21 115.0(6) yes
C65 C64 S18 117.3(5) yes
C65 C64 H64 108.0 no
S18 C64 H64 108.0 no
C65 C64 H65 108.0 no
S18 C64 H65 108.0 no
H64 C64 H65 107.2 no
C30 C31 S11 123.0(5) yes
C30 C31 S10 117.6(5) yes
S11 C31 S10 119.1(4) yes
C30 C31 S26 126.6(8) yes
C30 C31 S24 104.1(15) yes
S26 C31 S24 108.6(14) yes
O5 C19 C18 108.5(4) yes
O5 C19 H13 110.0 no
C18 C19 H13 110.0 no
O5 C19 H14 110.0 no
C18 C19 H14 110.0 no
H13 C19 H14 108.4 no
C59 C58 C57 121.1(6) yes
C59 C58 H43 119.5 no
C57 C58 H43 119.5 no
O1 C17 C16 110.7(5) yes
O1 C17 H15 109.5 no
C16 C17 H15 109.5 no
O1 C17 H16 109.5 no
C16 C17 H16 109.5 no
H15 C17 H16 108.1 no
O1 C18 C19 108.0(5) yes
O1 C18 H17 110.1 no
C19 C18 H17 110.1 no
O1 C18 H18 110.1 no
C19 C18 H18 110.1 no
H17 C18 H18 108.4 no
O2 C22 C23 105.2(6) yes
O2 C22 H19 110.7 no
C23 C22 H19 110.7 no
O2 C22 H20 110.7 no
C23 C22 H20 110.7 no
H19 C22 H20 108.8 no
O6 C65 C64 108.1(5) yes
O6 C65 H66 110.1 no
C64 C65 H66 110.1 no
O6 C65 H67 110.1 no
C64 C65 H67 110.1 no
H66 C65 H67 108.4 no
S26 C39 C40 130.3(14) yes
C40 C39 S11 110.2(7) yes
C40 C39 H72 109.6 no
S11 C39 H72 109.6 no
C40 C39 H73 109.6 no
S11 C39 H73 109.6 no
H72 C39 H73 108.1 no
S26 C39 H74 104.7 no
C40 C39 H74 104.7 no
S26 C39 H75 104.7 no
C40 C39 H75 104.7 no
H74 C39 H75 105.7 no
C68 C69 C70 118.0(11) yes
C68 C69 C126 118.8(10) yes
C70 C69 C126 112.0(12) yes
O4 C43 C44 109.1(6) yes
O4 C43 H44 109.9 no
C44 C43 H44 109.9 no
O4 C43 H45 109.9 no
C44 C43 H45 109.9 no
H44 C43 H45 108.3 no
C111 C112 C115 122.2(7) yes
C111 C112 C113 120.6(7) yes
C115 C112 C113 106.2(8) yes
C28 C27 N2 108.3(6) yes
C28 C27 H30 125.8 no
N2 C27 H30 125.8 no
O2 C21 C20 113.4(6) yes
O2 C21 H21 108.9 no
C20 C21 H21 108.9 no
O2 C21 H22 108.9 no
C20 C21 H22 108.9 no
H21 C21 H22 107.7 no
C90 C91 C115 122.0(9) yes
C90 C91 C92 115.2(10) yes
C115 C91 C92 110.1(9) yes
C95 C96 C97 121.6(9) yes
C95 C96 C87 119.4(10) yes
C97 C96 C87 105.5(9) yes
N2 C32 C33 115.0(5) yes
N2 C32 H31 108.5 no
C33 C32 H31 108.5 no
N2 C32 H32 108.5 no
C33 C32 H32 108.5 no
H31 C32 H32 107.5 no
C42 C41 S12 112.8(6) yes
C42 C41 H46 109.0 no
S12 C41 H46 109.0 no
C42 C41 H47 109.0 no
S12 C41 H47 109.0 no
H46 C41 H47 107.8 no
C58 C59 C54 121.4(6) yes
C58 C59 H48 119.3 no
C54 C59 H48 119.3 no
C97 C98 C124 120.1(9) yes
C97 C98 C99 121.6(10) yes
C124 C98 C99 108.7(9) yes
C97 C121 C86 111.0(9) yes
C97 C121 C122 119.6(8) yes
C86 C121 C122 116.6(8) yes
O6 C44 C43 108.8(7) yes
O6 C44 H49 109.9 no
C43 C44 H49 109.9 no
O6 C44 H50 109.9 no
C43 C44 H50 109.9 no
H49 C44 H50 108.3 no
C74 C73 C72 118.1(9) yes
C74 C73 C111 120.9(9) yes
C72 C73 C111 110.2(8) yes
C123 C122 C118 110.2(9) yes
C123 C122 C121 117.5(9) yes
C118 C122 C121 117.7(8) yes
C82 C81 C116 121.3(9) yes
C82 C81 C80 115.8(9) yes
C116 C81 C80 109.2(9) yes
Cl2 C66 Cl1 118.9(6) yes
Cl1 C66 Cl3 126.8(7) yes
Cl2 C66 H68 107.6 no
Cl1 C66 H68 107.6 no
Cl2 C66 H69 107.6 no
Cl1 C66 H69 107.6 no
H68 C66 H69 107.0 no
C73 C111 C110 111.9(9) yes
C73 C111 C112 118.2(8) yes
C110 C111 C112 118.4(8) yes
C122 C123 C124 122.9(10) yes
C122 C123 C125 108.4(8) yes
C124 C123 C125 117.1(9) yes
C88 C89 C94 115.1(11) yes
C88 C89 C90 110.0(11) yes
C94 C89 C90 116.5(10) yes
C86 C85 C117 121.8(8) yes
C86 C85 C84 118.9(8) yes
C117 C85 C84 106.7(8) yes
C117 C118 C122 124.0(10) yes
C117 C118 C119 118.8(10) yes
C122 C118 C119 105.3(8) yes
C85 C86 C87 120.0(9) yes
C85 C86 C121 120.6(8) yes
C87 C86 C121 106.9(8) yes
C106 C107 C108 121.4(12) yes
C106 C107 C70 104.4(11) yes
C108 C107 C70 121.7(9) yes
C125 C119 C118 108.3(9) yes
C125 C119 C120 123.1(9) yes
C118 C119 C120 115.7(9) yes
C115 C116 C81 118.1(9) yes
C115 C116 C74 119.6(8) yes
C81 C116 C74 111.3(8) yes
C88 C87 C86 126.3(13) yes
C88 C87 C96 115.4(13) yes
C86 C87 C96 107.1(9) yes
O3 C23 C22 107.8(6) yes
O3 C23 H23 110.1 no
C22 C23 H23 110.1 no
O3 C23 H24 110.1 no
C22 C23 H24 110.1 no
H23 C23 H24 108.5 no
C114 C113 C92 121.8(9) yes
C114 C113 C112 116.7(9) yes
C92 C113 C112 107.9(7) yes
C100 C99 C98 119.0(11) yes
C100 C99 C104 121.5(10) yes
C98 C99 C104 107.1(10) yes
C98 C97 C121 121.7(10) yes
C98 C97 C96 115.1(9) yes
C121 C97 C96 109.5(8) yes
C99 C100 C95 123.5(11) yes
C99 C100 C101 116.9(13) yes
C95 C100 C101 106.6(11) yes
C118 C117 C85 119.2(9) yes
C118 C117 C78 124.6(9) yes
C85 C117 C78 107.0(8) yes
C113 C114 C109 120.1(9) yes
C113 C114 C102 120.6(9) yes
C109 C114 C102 107.3(8) yes
C116 C115 C91 119.8(8) yes
C116 C115 C112 117.1(9) yes
C91 C115 C112 109.5(7) yes
C77 C78 C117 114.5(9) yes
C77 C78 C79 126.1(10) yes
C117 C78 C79 106.4(8) yes
C124 C105 C106 122.4(10) yes
C124 C105 C104 108.8(10) yes
C106 C105 C104 114.4(9) yes
C93 C92 C91 124.5(10) yes
C93 C92 C113 115.5(9) yes
C91 C92 C113 106.2(9) yes
C84 C83 C82 116.9(10) yes
C84 C83 C88 123.6(9) yes
C82 C83 C88 106.7(9) yes
C104 C103 C108 123.0(15) yes
C104 C103 C102 116.8(13) yes
C108 C103 C102 110.2(11) yes
C109 C110 C111 119.6(8) yes
C109 C110 C71 120.0(10) yes
C111 C110 C71 107.6(10) yes
C70 C71 C110 130.8(16) yes
C70 C71 C72 112.6(13) yes
C110 C71 C72 105.2(11) yes
C76 C75 C74 120.2(11) yes
C76 C75 C80 122.8(11) yes
C74 C75 C80 106.7(10) yes
C76 C75 S20 126.1(9) yes
C74 C75 S20 84.8(7) yes
C80 C75 S20 86.6(7) yes
C103 C104 C105 122.7(13) yes
C103 C104 C99 120.3(12) yes
C105 C104 C99 103.7(8) yes
C106 C126 C125 127.1(16) yes
C106 C126 C69 102.9(11) yes
C125 C126 C69 119.2(14) yes
C123 C124 C105 118.4(11) yes
C123 C124 C98 118.0(8) yes
C105 C124 C98 111.6(9) yes
C102 C101 C93 129.9(10) yes
C102 C101 C100 116.4(10) yes
C93 C101 C100 103.9(10) yes
C71 C70 C69 133.3(16) yes
C71 C70 C107 113.8(13) yes
C69 C70 C107 102.5(10) yes
C126 C125 C119 119.7(13) yes
C126 C125 C123 120.8(13) yes
C119 C125 C123 107.6(7) yes
C110 C109 C114 124.4(9) yes
C110 C109 C108 117.9(10) yes
C114 C109 C108 106.7(10) yes
C103 C108 C107 121.3(12) yes
C103 C108 C109 110.3(12) yes
C107 C108 C109 115.5(11) yes
C87 C88 C89 129.8(16) yes
C87 C88 C83 116.0(13) yes
C89 C88 C83 105.3(11) yes
C82 C90 C91 116.6(10) yes
C82 C90 C89 109.5(10) yes
C91 C90 C89 123.3(11) yes
C80 C79 C84 125.6(17) yes
C80 C79 C78 113.3(15) yes
C84 C79 C78 107.7(9) yes
C79 C84 C83 121.2(12) yes
C79 C84 C85 112.2(11) yes
C83 C84 C85 115.1(9) yes
C90 C82 C81 122.0(10) yes
C90 C82 C83 108.1(10) yes
C81 C82 C83 119.1(9) yes
C77 C120 C68 119.3(12) yes
C77 C120 C119 117.3(10) yes
C68 C120 C119 112.9(11) yes
C100 C95 C96 119.1(10) yes
C100 C95 C94 110.8(11) yes
C96 C95 C94 119.5(10) yes
C78 C77 C120 129.1(12) yes
C78 C77 C76 118.3(11) yes
C120 C77 C76 99.5(11) yes
C75 C76 C67 120.2(11) yes
C75 C76 C77 116.1(13) yes
C67 C76 C77 111.9(12) yes
C101 C93 C94 112.9(10) yes
C101 C93 C92 119.2(10) yes
C94 C93 C92 116.6(11) yes
C73 C74 C116 121.9(8) yes
C73 C74 C75 117.6(9) yes
C116 C74 C75 107.9(8) yes
C101 C102 C103 127.6(10) yes
C101 C102 C114 113.0(8) yes
C103 C102 C114 105.5(9) yes
C120 C68 C69 125.8(11) yes
C120 C68 C67 103.5(10) yes
C69 C68 C67 114.3(11) yes
O4 C42 C41 113.3(7) yes
O4 C42 H51 108.9 no
C41 C42 H51 108.9 no
O4 C42 H52 108.9 no
C41 C42 H52 108.9 no
H51 C42 H52 107.7 no
C67 C72 C73 121.6(10) yes
C67 C72 C71 120.2(11) yes
C73 C72 C71 105.1(9) yes
C95 C94 C93 105.7(10) yes
C95 C94 C89 120.6(10) yes
C93 C94 C89 123.5(11) yes
O3 C40 C39 111.7(7) yes
O3 C40 H53 109.3 no
C39 C40 H53 109.3 no
O3 C40 H54 109.3 no
C39 C40 H54 109.3 no
H53 C40 H54 107.9 no
C126 C106 C107 118.0(15) yes
C126 C106 C105 114.0(11) yes
C107 C106 C105 117.1(12) yes
C72 C67 C76 122.3(11) yes
C72 C67 C68 121.4(12) yes
C76 C67 C68 105.8(11) yes
C79 C80 C81 121.3(14) yes
C79 C80 C75 123.3(14) yes
C81 C80 C75 104.9(8) yes
C49 S20 C45 82.8(6) yes
C49 S20 C75 113.4(8) yes
C45 S20 C75 129.1(9) yes
C39 S26 C31 114.4(13) yes
C25 S23 C24 75.6(14) yes
C30 S25 C29 77.2(11) yes
C51 S21 C62 97(3) yes
C24 S22 C28 126(3) yes
C24 S22 C25 89(2) yes
C28 S22 C25 38.7(12) yes
C46 S19 C45 89.6(10) yes
C29 S24 C31 103(3) yes

loop_
_geom_bond_atom_site_label_1
_geom_bond_atom_site_label_2
_geom_bond_distance
_geom_bond_publ_flag
S3 C7 1.755(5) yes
S3 C6 1.766(5) yes
S1 C5 1.740(5) yes
S1 C1 1.758(5) yes
S4 C6 1.757(5) yes
S4 C8 1.768(5) yes
S2 C2 1.749(5) yes
S2 C1 1.780(5) yes
S17 C51 1.762(7) yes
S17 C62 1.806(8) yes
S13 C46 1.746(6) yes
S13 C45 1.787(6) yes
S5 C7 1.751(5) yes
S5 C16 1.801(6) yes
S6 C8 1.745(5) yes
S6 C20 1.789(6) yes
S16 C50 1.760(6) yes
S16 C52 1.768(6) yes
S9 C30 1.716(7) yes
S9 C29 1.758(7) yes
S14 C49 1.735(5) yes
S14 C45 1.758(6) yes
S8 C24 1.784(7) yes
S8 C28 1.787(8) yes
S15 C51 1.758(6) yes
S15 C50 1.763(6) yes
S12 C30 1.768(7) yes
S12 C41 1.809(9) yes
S18 C52 1.745(5) yes
S18 C64 1.751(6) yes
S7 C24 1.734(7) yes
S7 C25 1.757(6) yes
S10 C29 1.745(8) yes
S10 C31 1.759(7) yes
S11 C31 1.748(7) yes
S11 C39 1.843(10) yes
Cl2 C66 1.654(10) yes
Cl1 C66 1.668(10) yes
O5 C63 1.406(7) yes
O5 C19 1.419(6) yes
N1 C4 1.367(6) yes
N1 C3 1.374(6) yes
N1 C9 1.465(6) yes
C8 C7 1.350(7) yes
N3 C47 1.353(7) yes
N3 C48 1.369(7) yes
N3 C53 1.463(7) yes
C6 C1 1.334(7) yes
C50 C45 1.333(8) yes
C29 S24 1.31(4) yes
C29 C24 1.370(9) yes
C29 S25 2.12(3) yes
C5 C4 1.356(7) yes
C5 C2 1.430(7) yes
C56 C57 1.378(7) yes
C56 C55 1.389(7) yes
C56 H37 0.9500 no
C3 C2 1.366(7) yes
C3 H1 0.9500 no
O1 C18 1.412(7) yes
O1 C17 1.414(7) yes
C4 H2 0.9500 no
C11 C10 1.374(7) yes
C11 C12 1.376(7) yes
C11 H3 0.9500 no
C51 C52 1.327(8) yes
C51 S21 1.61(3) yes
C35 C34 1.388(8) yes
C35 C36 1.392(7) yes
C35 H25 0.9500 no
C25 C26 1.354(9) yes
C25 C28 1.382(9) yes
C25 S23 1.90(2) yes
C25 S22 2.19(4) yes
N2 C26 1.364(8) yes
N2 C27 1.371(9) yes
N2 C32 1.462(8) yes
C9 C10 1.510(7) yes
C9 H4 0.9900 no
C9 H5 0.9900 no
C10 C15 1.380(7) yes
C60 C13 1.528(7) yes
C60 C57 1.534(7) yes
C60 C36 1.534(7) yes
C60 C61 1.558(7) yes
C62 C63 1.509(8) yes
C62 S21 2.06(6) yes
C62 H70 0.96(6) no
C62 H71 0.85(18) no
C46 C47 1.353(7) yes
C46 C49 1.421(8) yes
C46 S19 1.85(2) yes
C13 C12 1.386(7) yes
C13 C14 1.402(7) yes
C33 C34 1.388(8) yes
C33 C38 1.392(8) yes
C33 C32 1.508(8) yes
O3 C23 1.342(9) yes
O3 C40 1.442(9) yes
C54 C55 1.379(8) yes
C54 C59 1.393(8) yes
C54 C53 1.501(8) yes
C36 C37 1.383(7) yes
C47 H38 0.9500 no
C37 C38 1.397(8) yes
C37 H26 0.9500 no
C61 H59 0.9800 no
C61 H60 0.9800 no
C61 H61 0.9800 no
C45 S19 1.82(2) yes
C45 S20 1.947(14) yes
C49 C48 1.366(8) yes
C49 S20 1.935(14) yes
C63 H62 0.9900 no
C63 H63 0.9900 no
C53 H39 0.9900 no
C53 H40 0.9900 no
C20 C21 1.478(9) yes
C20 H9 0.9900 no
C20 H10 0.9900 no
C28 C27 1.370(9) yes
C28 S22 1.50(3) yes
C24 S22 1.39(3) yes
C24 S23 2.26(4) yes
C48 H41 0.9500 no
O4 C42 1.382(9) yes
O4 C43 1.443(9) yes
C30 C31 1.335(10) yes
C30 S25 2.01(2) yes
O6 C44 1.379(8) yes
O6 C65 1.443(7) yes
C12 H6 0.9500 no
C55 H42 0.9500 no
C16 C17 1.511(8) yes
C16 H11 0.9900 no
C16 H12 0.9900 no
C14 C15 1.374(8) yes
C14 H7 0.9500 no
C34 H27 0.9500 no
C15 H8 0.9500 no
C57 C58 1.413(8) yes
C26 H28 0.9500 no
C38 H29 0.9500 no
O2 C22 1.394(9) yes
O2 C21 1.411(8) yes
C64 C65 1.489(10) yes
C64 H64 0.9900 no
C64 H65 0.9900 no
C31 S26 1.89(3) yes
C31 S24 1.93(3) yes
C19 C18 1.499(9) yes
C19 H13 0.9900 no
C19 H14 0.9900 no
C58 C59 1.367(9) yes
C58 H43 0.9500 no
C17 H15 0.9900 no
C17 H16 0.9900 no
C18 H17 0.9900 no
C18 H18 0.9900 no
C22 C23 1.555(10) yes
C22 H19 0.9900 no
C22 H20 0.9900 no
C65 H66 0.9900 no
C65 H67 0.9900 no
C39 S26 1.37(3) yes
C39 C40 1.457(12) yes
C39 H72 0.9900 no
C39 H73 0.9900 no
C39 H74 0.9900 no
C39 H75 0.9900 no
C69 C68 1.392(14) yes
C69 C70 1.423(15) yes
C69 C126 1.490(18) yes
C43 C44 1.521(10) yes
C43 H44 0.9900 no
C43 H45 0.9900 no
C112 C111 1.412(12) yes
C112 C115 1.454(11) yes
C112 C113 1.523(12) yes
C27 H30 0.9500 no
C21 H21 0.9900 no
C21 H22 0.9900 no
C91 C90 1.433(14) yes
C91 C115 1.438(13) yes
C91 C92 1.473(14) yes
C96 C95 1.411(15) yes
C96 C97 1.451(14) yes
C96 C87 1.561(15) yes
C32 H31 0.9900 no
C32 H32 0.9900 no
C41 C42 1.455(11) yes
C41 H46 0.9900 no
C41 H47 0.9900 no
C59 H48 0.9500 no
C98 C97 1.383(12) yes
C98 C124 1.455(14) yes
C98 C99 1.468(13) yes
C121 C97 1.386(13) yes
C121 C86 1.486(11) yes
C121 C122 1.504(14) yes
C44 H49 0.9900 no
C44 H50 0.9900 no
C73 C74 1.366(11) yes
C73 C72 1.387(13) yes
C73 C111 1.396(12) yes
C122 C123 1.370(12) yes
C122 C118 1.467(13) yes
C81 C82 1.412(14) yes
C81 C116 1.426(12) yes
C81 C80 1.492(14) yes
C66 Cl3 2.09(3) yes
C66 H68 0.9900 no
C66 H69 0.9900 no
C111 C110 1.401(11) yes
C123 C124 1.426(13) yes
C123 C125 1.479(14) yes
C89 C88 1.430(15) yes
C89 C94 1.463(14) yes
C89 C90 1.469(15) yes
C85 C86 1.411(11) yes
C85 C117 1.447(12) yes
C85 C84 1.489(13) yes
C118 C117 1.352(11) yes
C118 C119 1.478(13) yes
C86 C87 1.427(14) yes
C107 C106 1.395(13) yes
C107 C108 1.447(16) yes
C107 C70 1.537(17) yes
C119 C125 1.417(14) yes
C119 C120 1.514(14) yes
C116 C115 1.393(12) yes
C116 C74 1.436(13) yes
C87 C88 1.251(15) yes
C23 H23 0.9900 no
C23 H24 0.9900 no
C113 C114 1.349(12) yes
C113 C92 1.482(13) yes
C99 C100 1.315(16) yes
C99 C104 1.584(17) yes
C100 C95 1.352(16) yes
C100 C101 1.547(14) yes
C117 C78 1.472(13) yes
C114 C109 1.409(14) yes
C114 C102 1.535(13) yes
C78 C77 1.305(14) yes
C78 C79 1.53(2) yes
C105 C124 1.425(12) yes
C105 C106 1.530(17) yes
C105 C104 1.532(16) yes
C92 C93 1.441(14) yes
C83 C84 1.406(13) yes
C83 C82 1.504(14) yes
C83 C88 1.517(18) yes
C103 C104 1.280(14) yes
C103 C108 1.352(16) yes
C103 C102 1.450(16) yes
C110 C109 1.359(13) yes
C110 C71 1.436(13) yes
C71 C70 1.181(15) yes
C71 C72 1.580(17) yes
C75 C76 1.286(16) yes
C75 C74 1.489(13) yes
C75 C80 1.553(16) yes
C75 S20 2.27(2) yes
C126 C106 1.310(19) yes
C126 C125 1.370(13) yes
C101 C102 1.329(13) yes
C101 C93 1.343(13) yes
C109 C108 1.501(14) yes
C90 C82 1.387(14) yes
C79 C80 1.275(13) yes
C79 C84 1.317(16) yes
C120 C77 1.364(15) yes
C120 C68 1.373(14) yes
C95 C94 1.413(14) yes
C77 C76 1.551(15) yes
C76 C67 1.365(16) yes
C93 C94 1.417(14) yes
C68 C67 1.536(15) yes
C42 H51 0.9900 no
C42 H52 0.9900 no
C72 C67 1.315(15) yes
C40 H53 0.9900 no
C40 H54 0.9900 no

loop_
_geom_torsion_atom_site_label_1
_geom_torsion_atom_site_label_2
_geom_torsion_atom_site_label_3
_geom_torsion_atom_site_label_4
_geom_torsion
_geom_torsion_publ_flag
C20 S6 C8 C7 126.7(5) yes
C20 S6 C8 S4 -64.0(4) yes
C6 S4 C8 C7 -10.5(5) yes
C6 S4 C8 S6 179.5(3) yes
C8 S4 C6 C1 -164.8(5) yes
C8 S4 C6 S3 19.8(3) yes
C7 S3 C6 C1 163.4(4) yes
C7 S3 C6 S4 -20.9(3) yes
C52 S16 C50 C45 -179.3(5) yes
C52 S16 C50 S15 -3.3(4) yes
C51 S15 C50 C45 179.1(5) yes
C51 S15 C50 S16 3.1(4) yes
C31 S10 C29 C24 165.6(6) yes
C31 S10 C29 S9 -14.5(4) yes
C30 S9 C29 C24 -165.8(5) yes
C30 S9 C29 S10 14.3(4) yes
C1 S1 C5 C4 173.2(6) yes
C1 S1 C5 C2 -11.1(4) yes
C4 N1 C3 C2 0.0(6) yes
C9 N1 C3 C2 172.8(4) yes
S4 C6 C1 S1 -170.6(3) yes
S3 C6 C1 S1 4.5(6) yes
S4 C6 C1 S2 5.1(7) yes
S3 C6 C1 S2 -179.7(3) yes
C5 S1 C1 C6 -166.1(4) yes
C5 S1 C1 S2 17.9(3) yes
C2 S2 C1 C6 166.7(5) yes
C2 S2 C1 S1 -17.4(3) yes
C2 C5 C4 N1 0.1(6) yes
S1 C5 C4 N1 176.0(4) yes
C3 N1 C4 C5 -0.1(6) yes
C9 N1 C4 C5 -173.0(4) yes
N1 C3 C2 C5 0.0(6) yes
N1 C3 C2 S2 -177.1(4) yes
C4 C5 C2 C3 -0.1(6) yes
S1 C5 C2 C3 -176.9(4) yes
C4 C5 C2 S2 177.8(4) yes
S1 C5 C2 S2 0.9(5) yes
C1 S2 C2 C3 -173.3(6) yes
C1 S2 C2 C5 9.7(4) yes
C50 S15 C51 C52 -1.5(5) yes
C50 S15 C51 S21 176(5) yes
C50 S15 C51 S17 -174.8(4) yes
C62 S17 C51 C52 127.8(6) yes
C62 S17 C51 S15 -59.4(4) yes
C24 S7 C25 C26 -173.9(7) yes
C24 S7 C25 C28 14.3(5) yes
C4 N1 C9 C10 -64.0(6) yes
C3 N1 C9 C10 124.2(5) yes
C12 C11 C10 C15 -1.9(7) yes
C12 C11 C10 C9 174.3(4) yes
N1 C9 C10 C11 142.6(4) yes
N1 C9 C10 C15 -41.3(6) yes
C51 S17 C62 C63 -65.9(5) yes
C45 S13 C46 C47 -179.6(6) yes
C45 S13 C46 C49 2.1(5) yes
C57 C60 C13 C12 -99.7(5) yes
C36 C60 C13 C12 137.7(5) yes
C61 C60 C13 C12 19.2(7) yes
C57 C60 C13 C14 83.4(6) yes
C36 C60 C13 C14 -39.2(6) yes
C61 C60 C13 C14 -157.6(5) yes
C34 C35 C36 C37 4.3(8) yes
C34 C35 C36 C60 -168.6(5) yes
C13 C60 C36 C37 -76.5(6) yes
C57 C60 C36 C37 160.0(5) yes
C61 C60 C36 C37 42.6(7) yes
C13 C60 C36 C35 96.2(6) yes
C57 C60 C36 C35 -27.3(7) yes
C61 C60 C36 C35 -144.6(5) yes
C49 C46 C47 N3 -0.4(6) yes
S13 C46 C47 N3 -178.9(5) yes
S19 C46 C47 N3 157.6(10) yes
C48 N3 C47 C46 -0.5(6) yes
C53 N3 C47 C46 176.3(5) yes
S6 C8 C7 S5 -12.5(7) yes
S4 C8 C7 S5 178.0(3) yes
S6 C8 C7 S3 166.9(3) yes
S4 C8 C7 S3 -2.7(6) yes
C16 S5 C7 C8 178.3(5) yes
C16 S5 C7 S3 -1.1(4) yes
C6 S3 C7 C8 14.3(5) yes
C6 S3 C7 S5 -166.3(3) yes
C35 C36 C37 C38 -4.2(9) yes
C60 C36 C37 C38 168.8(5) yes
S16 C50 C45 S14 0.3(8) yes
S15 C50 C45 S14 -175.3(3) yes
S16 C50 C45 S13 177.2(3) yes
S15 C50 C45 S13 1.6(8) yes
S16 C50 C45 S19 -164.0(8) yes
S15 C50 C45 S19 20.4(10) yes
S16 C50 C45 S20 -33.9(10) yes
S15 C50 C45 S20 150.5(8) yes
C49 S14 C45 C50 -174.4(5) yes
C49 S14 C45 S13 8.6(4) yes
C46 S13 C45 C50 175.8(5) yes
C46 S13 C45 S14 -7.1(4) yes
C47 C46 C49 C48 1.2(7) yes
S13 C46 C49 C48 -180.0(4) yes
S19 C46 C49 C48 -161.6(9) yes
C47 C46 C49 S14 -175.2(4) yes
S13 C46 C49 S14 3.6(6) yes
C47 C46 C49 S20 151.5(8) yes
S19 C46 C49 S20 -11.3(10) yes
C45 S14 C49 C48 177.7(7) yes
C45 S14 C49 C46 -7.2(5) yes
C19 O5 C63 C62 177.3(5) yes
S17 C62 C63 O5 -168.4(4) yes
S21 C62 C63 O5 -168.0(10) yes
C47 N3 C53 C54 108.0(6) yes
C48 N3 C53 C54 -75.6(7) yes
C55 C54 C53 N3 -55.1(7) yes
C59 C54 C53 N3 127.4(6) yes
C8 S6 C20 C21 -60.5(5) yes
C26 C25 C28 C27 -0.6(7) yes
S7 C25 C28 C27 173.1(4) yes
S23 C25 C28 C27 -165.9(9) yes
S22 C25 C28 C27 174.9(11) yes
C26 C25 C28 S22 -175.4(10) yes
S23 C25 C28 S22 19.2(14) yes
C26 C25 C28 S8 -177.6(4) yes
S7 C25 C28 S8 -4.0(6) yes
C24 S8 C28 C27 175.8(7) yes
C24 S8 C28 C25 -8.3(5) yes
S24 C29 C24 S22 -4(3) yes
S25 C29 C24 S22 172.6(16) yes
S10 C29 C24 S7 177.4(4) yes
S9 C29 C24 S7 -2.5(7) yes
S10 C29 C24 S8 1.2(8) yes
S9 C29 C24 S8 -178.7(4) yes
S24 C29 C24 S23 -173(2) yes
S25 C29 C24 S23 4.0(8) yes
C25 S7 C24 C29 163.3(5) yes
C25 S7 C24 S8 -20.2(4) yes
C28 S8 C24 C29 -165.4(5) yes
C28 S8 C24 S7 18.3(4) yes
C46 C49 C48 N3 -1.5(7) yes
S14 C49 C48 N3 173.9(5) yes
S20 C49 C48 N3 -146.1(9) yes
C47 N3 C48 C49 1.3(6) yes
C53 N3 C48 C49 -175.6(5) yes
C29 S9 C30 C31 -8.0(6) yes
C29 S9 C30 S12 177.6(4) yes
C41 S12 C30 C31 101.4(7) yes
C41 S12 C30 S9 -84.8(5) yes
C41 S12 C30 S25 -72.4(6) yes
C10 C11 C12 C13 0.9(7) yes
C14 C13 C12 C11 -0.2(7) yes
C60 C13 C12 C11 -177.1(5) yes
C59 C54 C55 C56 2.5(8) yes
C53 C54 C55 C56 -175.1(5) yes
C57 C56 C55 C54 -0.8(8) yes
C7 S5 C16 C17 -177.3(4) yes
C12 C13 C14 C15 0.6(8) yes
C60 C13 C14 C15 177.6(5) yes
C38 C33 C34 C35 -2.1(10) yes
C32 C33 C34 C35 -179.4(6) yes
C36 C35 C34 C33 -1.2(9) yes
C13 C14 C15 C10 -1.7(8) yes
C11 C10 C15 C14 2.3(7) yes
C9 C10 C15 C14 -173.9(5) yes
C55 C56 C57 C58 -0.9(8) yes
C55 C56 C57 C60 176.5(5) yes
C13 C60 C57 C56 -5.4(7) yes
C36 C60 C57 C56 115.2(5) yes
C61 C60 C57 C56 -126.2(5) yes
C13 C60 C57 C58 171.9(5) yes
C36 C60 C57 C58 -67.5(6) yes
C61 C60 C57 C58 51.1(6) yes
C28 C25 C26 N2 0.3(7) yes
S7 C25 C26 N2 -171.8(5) yes
S23 C25 C26 N2 168.3(6) yes
S22 C25 C26 N2 -6.3(18) yes
C27 N2 C26 C25 0.1(6) yes
C32 N2 C26 C25 173.5(5) yes
S21 C51 C52 S18 10(4) yes
S15 C51 C52 S18 -171.9(3) yes
S17 C51 C52 S18 0.9(8) yes
S21 C51 C52 S16 -179(4) yes
S15 C51 C52 S16 -0.7(7) yes
S17 C51 C52 S16 172.1(3) yes
C64 S18 C52 C51 -136.1(6) yes
C64 S18 C52 S16 52.8(4) yes
C50 S16 C52 C51 2.5(5) yes
C50 S16 C52 S18 174.0(4) yes
C34 C33 C38 C37 2.1(10) yes
C32 C33 C38 C37 179.6(6) yes
C36 C37 C38 C33 1.0(10) yes
C52 S18 C64 C65 67.7(5) yes
S9 C30 C31 S11 172.2(4) yes
S12 C30 C31 S11 -14.0(9) yes
S9 C30 C31 S10 -1.3(7) yes
S12 C30 C31 S10 172.5(4) yes
S12 C30 C31 S26 45.0(13) yes
S25 C30 C31 S26 -142.6(13) yes
S12 C30 C31 S24 171.5(13) yes
S25 C30 C31 S24 -16.0(16) yes
C39 S11 C31 C30 149.4(6) yes
C39 S11 C31 S10 -37.3(5) yes
C29 S10 C31 C30 9.8(6) yes
C29 S10 C31 S11 -163.9(4) yes
C63 O5 C19 C18 172.0(5) yes
C56 C57 C58 C59 0.8(9) yes
C60 C57 C58 C59 -176.7(6) yes
C18 O1 C17 C16 134.9(5) yes
S5 C16 C17 O1 -79.6(6) yes
C17 O1 C18 C19 166.5(5) yes
O5 C19 C18 O1 -74.0(6) yes
C21 O2 C22 C23 175.3(7) yes
C44 O6 C65 C64 -163.8(6) yes
S18 C64 C65 O6 168.1(4) yes
C31 S11 C39 C40 -177.8(6) yes
C42 O4 C43 C44 152.9(8) yes
C25 C28 C27 N2 0.6(6) yes
S22 C28 C27 N2 169(3) yes
S8 C28 C27 N2 176.8(5) yes
C26 N2 C27 C28 -0.4(6) yes
C32 N2 C27 C28 -173.7(5) yes
C22 O2 C21 C20 91.9(8) yes
S6 C20 C21 O2 177.8(5) yes
C26 N2 C32 C33 104.8(7) yes
C27 N2 C32 C33 -82.9(8) yes
C34 C33 C32 N2 -38.4(10) yes
C38 C33 C32 N2 144.2(6) yes
C30 S12 C41 C42 -110.6(8) yes
C57 C58 C59 C54 1.0(10) yes
C55 C54 C59 C58 -2.6(9) yes
C53 C54 C59 C58 175.0(6) yes
C65 O6 C44 C43 174.8(6) yes
O4 C43 C44 O6 68.5(8) yes
C97 C121 C122 C123 1.1(11) yes
C86 C121 C122 C123 -137.1(7) yes
C97 C121 C122 C118 136.7(8) yes
C86 C121 C122 C118 -1.6(10) yes
C74 C73 C111 C110 -142.5(8) yes
C72 C73 C111 C110 1.1(10) yes
C74 C73 C111 C112 0.5(12) yes
C72 C73 C111 C112 144.1(8) yes
C115 C112 C111 C73 -0.4(11) yes
C113 C112 C111 C73 -139.6(8) yes
C115 C112 C111 C110 140.1(7) yes
C113 C112 C111 C110 1.0(11) yes
C118 C122 C123 C124 -138.8(9) yes
C121 C122 C123 C124 -0.1(11) yes
C118 C122 C123 C125 3.2(10) yes
C121 C122 C123 C125 141.8(7) yes
C123 C122 C118 C117 138.0(9) yes
C121 C122 C118 C117 -0.6(11) yes
C123 C122 C118 C119 -3.9(9) yes
C121 C122 C118 C119 -142.5(7) yes
C117 C85 C86 C87 -134.9(9) yes
C84 C85 C86 C87 1.9(10) yes
C117 C85 C86 C121 1.9(11) yes
C84 C85 C86 C121 138.7(7) yes
C97 C121 C86 C85 -140.8(8) yes
C122 C121 C86 C85 0.9(10) yes
C97 C121 C86 C87 1.0(9) yes
C122 C121 C86 C87 142.6(7) yes
C117 C118 C119 C125 -141.2(7) yes
C122 C118 C119 C125 3.1(8) yes
C117 C118 C119 C120 1.6(11) yes
C122 C118 C119 C120 145.9(8) yes
C82 C81 C116 C115 4.5(12) yes
C80 C81 C116 C115 143.2(8) yes
C82 C81 C116 C74 -139.6(8) yes
C80 C81 C116 C74 -0.8(9) yes
C85 C86 C87 C88 0.3(14) yes
C121 C86 C87 C88 -141.7(10) yes
C85 C86 C87 C96 141.6(7) yes
C121 C86 C87 C96 -0.4(9) yes
C95 C96 C87 C88 4.5(13) yes
C97 C96 C87 C88 145.8(9) yes
C95 C96 C87 C86 -141.6(9) yes
C97 C96 C87 C86 -0.3(9) yes
C40 O3 C23 C22 -162.8(7) yes
O2 C22 C23 O3 -173.8(7) yes
C111 C112 C113 C114 0.4(11) yes
C115 C112 C113 C114 -144.4(7) yes
C111 C112 C113 C92 141.8(8) yes
C115 C112 C113 C92 -3.0(8) yes
C97 C98 C99 C100 1.8(14) yes
C124 C98 C99 C100 -144.4(9) yes
C97 C98 C99 C104 144.5(8) yes
C124 C98 C99 C104 -1.6(8) yes
C124 C98 C97 C121 4.1(12) yes
C99 C98 C97 C121 -138.3(10) yes
C124 C98 C97 C96 140.4(8) yes
C99 C98 C97 C96 -2.0(12) yes
C86 C121 C97 C98 137.2(8) yes
C122 C121 C97 C98 -3.2(12) yes
C86 C121 C97 C96 -1.2(10) yes
C122 C121 C97 C96 -141.5(7) yes
C95 C96 C97 C98 -0.2(12) yes
C87 C96 C97 C98 -140.4(8) yes
C95 C96 C97 C121 141.1(9) yes
C87 C96 C97 C121 0.9(9) yes
C98 C99 C100 C95 1.1(15) yes
C104 C99 C100 C95 -136.2(11) yes
C98 C99 C100 C101 137.2(9) yes
C104 C99 C100 C101 -0.1(13) yes
C122 C118 C117 C85 3.4(12) yes
C119 C118 C117 C85 140.6(9) yes
C122 C118 C117 C78 -139.0(9) yes
C119 C118 C117 C78 -1.7(12) yes
C86 C85 C117 C118 -4.1(12) yes
C84 C85 C117 C118 -145.3(7) yes
C86 C85 C117 C78 144.2(7) yes
C84 C85 C117 C78 2.9(8) yes
C92 C113 C114 C109 -137.1(9) yes
C112 C113 C114 C109 -1.3(11) yes
C92 C113 C114 C102 0.9(12) yes
C112 C113 C114 C102 136.7(8) yes
C81 C116 C115 C91 -2.6(12) yes
C74 C116 C115 C91 138.4(9) yes
C81 C116 C115 C112 -139.1(8) yes
C74 C116 C115 C112 1.9(10) yes
C90 C91 C115 C116 -0.9(14) yes
C92 C91 C115 C116 -140.8(8) yes
C90 C91 C115 C112 138.6(9) yes
C92 C91 C115 C112 -1.3(10) yes
C111 C112 C115 C116 -0.8(11) yes
C113 C112 C115 C116 143.3(7) yes
C111 C112 C115 C91 -141.5(8) yes
C113 C112 C115 C91 2.6(9) yes
C118 C117 C78 C77 -1.0(12) yes
C85 C117 C78 C77 -147.1(8) yes
C118 C117 C78 C79 143.0(8) yes
C85 C117 C78 C79 -3.1(8) yes
C90 C91 C92 C93 -5.4(13) yes
C115 C91 C92 C93 137.4(9) yes
C90 C91 C92 C113 -143.4(8) yes
C115 C91 C92 C113 -0.6(10) yes
C114 C113 C92 C93 -1.0(13) yes
C112 C113 C92 C93 -140.2(8) yes
C114 C113 C92 C91 141.3(8) yes
C112 C113 C92 C91 2.2(9) yes
C73 C111 C110 C109 141.6(8) yes
C112 C111 C110 C109 -1.3(11) yes
C73 C111 C110 C71 0.0(10) yes
C112 C111 C110 C71 -142.9(8) yes
C109 C110 C71 C70 -2.9(16) yes
C111 C110 C71 C70 138.5(13) yes
C109 C110 C71 C72 -142.4(9) yes
C111 C110 C71 C72 -1.0(10) yes
C108 C103 C104 C105 2.7(15) yes
C102 C103 C104 C105 -139.2(10) yes
C108 C103 C104 C99 137.3(11) yes
C102 C103 C104 C99 -4.6(14) yes
C124 C105 C104 C103 140.5(9) yes
C106 C105 C104 C103 -0.5(12) yes
C124 C105 C104 C99 -0.2(8) yes
C106 C105 C104 C99 -141.2(7) yes
C100 C99 C104 C103 0.8(14) yes
C98 C99 C104 C103 -140.8(9) yes
C100 C99 C104 C105 142.8(9) yes
C98 C99 C104 C105 1.1(8) yes
C68 C69 C126 C106 148.2(9) yes
C70 C69 C126 C106 5.1(10) yes
C68 C69 C126 C125 1.5(14) yes
C70 C69 C126 C125 -141.6(10) yes
C122 C123 C124 C105 140.6(9) yes
C125 C123 C124 C105 1.7(11) yes
C122 C123 C124 C98 1.0(12) yes
C125 C123 C124 C98 -137.9(8) yes
C106 C105 C124 C123 -5.6(11) yes
C104 C105 C124 C123 -142.8(8) yes
C106 C105 C124 C98 136.4(9) yes
C104 C105 C124 C98 -0.8(9) yes
C97 C98 C124 C123 -3.0(12) yes
C99 C98 C124 C123 143.7(7) yes
C97 C98 C124 C105 -145.2(8) yes
C99 C98 C124 C105 1.6(9) yes
C99 C100 C101 C102 3.6(12) yes
C95 C100 C101 C102 146.5(9) yes
C99 C100 C101 C93 -145.7(9) yes
C95 C100 C101 C93 -2.9(11) yes
C110 C71 C70 C69 -131.0(16) yes
C72 C71 C70 C69 6.3(18) yes
C110 C71 C70 C107 6.7(16) yes
C72 C71 C70 C107 144.0(9) yes
C68 C69 C70 C71 -6.5(19) yes
C126 C69 C70 C71 136.8(15) yes
C68 C69 C70 C107 -147.4(9) yes
C126 C69 C70 C107 -4.0(9) yes
C106 C107 C70 C71 -148.3(9) yes
C108 C107 C70 C71 -6.1(13) yes
C106 C107 C70 C69 1.5(9) yes
C108 C107 C70 C69 143.7(8) yes
C106 C126 C125 C119 -137.3(14) yes
C69 C126 C125 C119 0.6(14) yes
C106 C126 C125 C123 0.8(17) yes
C69 C126 C125 C123 138.7(11) yes
C118 C119 C125 C126 141.7(9) yes
C120 C119 C125 C126 2.3(14) yes
C118 C119 C125 C123 -1.3(8) yes
C120 C119 C125 C123 -140.8(8) yes
C122 C123 C125 C126 -143.6(9) yes
C124 C123 C125 C126 0.8(12) yes
C122 C123 C125 C119 -1.1(9) yes
C124 C123 C125 C119 143.4(7) yes
C111 C110 C109 C114 0.3(12) yes
C71 C110 C109 C114 137.2(9) yes
C111 C110 C109 C108 -138.9(8) yes
C71 C110 C109 C108 -2.1(12) yes
C113 C114 C109 C110 1.1(13) yes
C102 C114 C109 C110 -141.8(8) yes
C113 C114 C109 C108 144.1(8) yes
C102 C114 C109 C108 1.2(9) yes
C104 C103 C108 C107 -2.8(15) yes
C102 C103 C108 C107 141.3(9) yes
C104 C103 C108 C109 -142.4(10) yes
C102 C103 C108 C109 1.7(11) yes
C106 C107 C108 C103 0.4(14) yes
C70 C107 C108 C103 -135.5(10) yes
C106 C107 C108 C109 138.1(10) yes
C70 C107 C108 C109 2.1(12) yes
C110 C109 C108 C103 143.9(9) yes
C114 C109 C108 C103 -1.9(10) yes
C110 C109 C108 C107 1.8(12) yes
C114 C109 C108 C107 -144.0(8) yes
C86 C87 C88 C89 138.4(13) yes
C96 C87 C88 C89 -0.2(16) yes
C86 C87 C88 C83 -3.7(15) yes
C96 C87 C88 C83 -142.3(9) yes
C94 C89 C88 C87 -4.6(17) yes
C90 C89 C88 C87 -138.6(12) yes
C94 C89 C88 C83 140.5(9) yes
C90 C89 C88 C83 6.5(11) yes
C84 C83 C88 C87 5.3(14) yes
C82 C83 C88 C87 145.3(9) yes
C84 C83 C88 C89 -145.4(9) yes
C82 C83 C88 C89 -5.4(10) yes
C115 C91 C90 C82 2.5(14) yes
C92 C91 C90 C82 140.6(9) yes
C115 C91 C90 C89 -138.3(10) yes
C92 C91 C90 C89 -0.3(13) yes
C88 C89 C90 C82 -5.3(12) yes
C94 C89 C90 C82 -138.5(9) yes
C88 C89 C90 C91 138.0(9) yes
C94 C89 C90 C91 4.7(13) yes
C77 C78 C79 C80 -2.8(14) yes
C117 C78 C79 C80 -141.3(8) yes
C77 C78 C79 C84 140.6(10) yes
C117 C78 C79 C84 2.1(9) yes
C80 C79 C84 C83 -4.2(18) yes
C78 C79 C84 C83 -141.8(8) yes
C80 C79 C84 C85 137.3(13) yes
C78 C79 C84 C85 -0.3(9) yes
C82 C83 C84 C79 0.9(12) yes
C88 C83 C84 C79 137.2(11) yes
C82 C83 C84 C85 -139.6(8) yes
C88 C83 C84 C85 -3.2(12) yes
C86 C85 C84 C79 -144.3(7) yes
C117 C85 C84 C79 -1.7(9) yes
C86 C85 C84 C83 -0.3(10) yes
C117 C85 C84 C83 142.3(7) yes
C91 C90 C82 C81 -0.7(14) yes
C89 C90 C82 C81 145.3(9) yes
C91 C90 C82 C83 -144.4(9) yes
C89 C90 C82 C83 1.6(10) yes
C116 C81 C82 C90 -2.9(13) yes
C80 C81 C82 C90 -139.1(9) yes
C116 C81 C82 C83 137.1(9) yes
C80 C81 C82 C83 0.9(11) yes
C84 C83 C82 C90 145.5(8) yes
C88 C83 C82 C90 2.4(10) yes
C84 C83 C82 C81 0.5(11) yes
C88 C83 C82 C81 -142.6(8) yes
C125 C119 C120 C77 137.7(10) yes
C118 C119 C120 C77 0.9(12) yes
C125 C119 C120 C68 -6.9(13) yes
C118 C119 C120 C68 -143.6(9) yes
C99 C100 C95 C96 -3.3(15) yes
C101 C100 C95 C96 -143.1(9) yes
C99 C100 C95 C94 141.1(10) yes
C101 C100 C95 C94 1.3(11) yes
C97 C96 C95 C100 2.9(14) yes
C87 C96 C95 C100 137.9(10) yes
C97 C96 C95 C94 -138.5(9) yes
C87 C96 C95 C94 -3.5(13) yes
C117 C78 C77 C120 4.2(15) yes
C79 C78 C77 C120 -131.5(12) yes
C117 C78 C77 C76 137.1(9) yes
C79 C78 C77 C76 1.4(15) yes
C68 C120 C77 C78 138.1(12) yes
C119 C120 C77 C78 -4.2(16) yes
C68 C120 C77 C76 -1.1(12) yes
C119 C120 C77 C76 -143.4(8) yes
C74 C75 C76 C67 -1.8(15) yes
C80 C75 C76 C67 138.5(10) yes
S20 C75 C76 C67 -109.0(11) yes
C74 C75 C76 C77 -141.6(10) yes
C80 C75 C76 C77 -1.4(15) yes
S20 C75 C76 C77 111.2(10) yes
C78 C77 C76 C75 0.7(16) yes
C120 C77 C76 C75 145.5(11) yes
C78 C77 C76 C67 -142.4(11) yes
C120 C77 C76 C67 2.4(11) yes
C102 C101 C93 C94 -140.1(10) yes
C100 C101 C93 C94 3.4(11) yes
C102 C101 C93 C92 2.4(16) yes
C100 C101 C93 C92 145.8(9) yes
C91 C92 C93 C101 -135.0(10) yes
C113 C92 C93 C101 -0.4(13) yes
C91 C92 C93 C94 6.1(13) yes
C113 C92 C93 C94 140.7(9) yes
C72 C73 C74 C116 -140.1(9) yes
C111 C73 C74 C116 0.7(12) yes
C72 C73 C74 C75 -2.9(11) yes
C111 C73 C74 C75 137.9(9) yes
C115 C116 C74 C73 -2.0(12) yes
C81 C116 C74 C73 141.5(8) yes
C115 C116 C74 C75 -142.7(7) yes
C81 C116 C74 C75 0.7(9) yes
C76 C75 C74 C73 2.9(13) yes
C80 C75 C74 C73 -143.0(8) yes
S20 C75 C74 C73 132.1(8) yes
C76 C75 C74 C116 145.6(9) yes
C80 C75 C74 C116 -0.3(9) yes
S20 C75 C74 C116 -85.2(6) yes
C93 C101 C102 C103 131.3(12) yes
C100 C101 C102 C103 -8.5(14) yes
C93 C101 C102 C114 -2.5(14) yes
C100 C101 C102 C114 -142.3(8) yes
C104 C103 C102 C101 9.2(15) yes
C108 C103 C102 C101 -137.4(11) yes
C104 C103 C102 C114 145.6(9) yes
C108 C103 C102 C114 -1.0(10) yes
C113 C114 C102 C101 0.7(12) yes
C109 C114 C102 C101 143.4(8) yes
C113 C114 C102 C103 -142.9(8) yes
C109 C114 C102 C103 -0.2(9) yes
C77 C120 C68 C69 -134.4(11) yes
C119 C120 C68 C69 9.4(15) yes
C77 C120 C68 C67 -0.4(13) yes
C119 C120 C68 C67 143.4(8) yes
C70 C69 C68 C120 133.6(11) yes
C126 C69 C68 C120 -7.2(15) yes
C70 C69 C68 C67 3.8(13) yes
C126 C69 C68 C67 -137.1(9) yes
C43 O4 C42 C41 164.3(9) yes
S12 C41 C42 O4 178.9(7) yes
C74 C73 C72 C67 2.0(14) yes
C111 C73 C72 C67 -142.7(9) yes
C74 C73 C72 C71 143.1(8) yes
C111 C73 C72 C71 -1.7(9) yes
C70 C71 C72 C67 -4.5(14) yes
C110 C71 C72 C67 143.3(10) yes
C70 C71 C72 C73 -146.2(10) yes
C110 C71 C72 C73 1.6(10) yes
C100 C95 C94 C93 0.6(12) yes
C96 C95 C94 C93 144.9(9) yes
C100 C95 C94 C89 -145.8(10) yes
C96 C95 C94 C89 -1.5(14) yes
C101 C93 C94 C95 -2.7(12) yes
C92 C93 C94 C95 -146.2(8) yes
C101 C93 C94 C89 142.4(9) yes
C92 C93 C94 C89 -1.1(13) yes
C88 C89 C94 C95 5.3(14) yes
C90 C89 C94 C95 136.3(9) yes
C88 C89 C94 C93 -135.0(10) yes
C90 C89 C94 C93 -4.0(13) yes
C23 O3 C40 C39 -58.2(10) yes
S26 C39 C40 O3 -111.3(18) yes
S11 C39 C40 O3 -54.1(10) yes
C125 C126 C106 C107 138.8(12) yes
C69 C126 C106 C107 -4.3(11) yes
C125 C126 C106 C105 -4.4(16) yes
C69 C126 C106 C105 -147.5(7) yes
C108 C107 C106 C126 -140.4(11) yes
C70 C107 C106 C126 1.9(11) yes
C108 C107 C106 C105 1.6(13) yes
C70 C107 C106 C105 144.0(9) yes
C124 C105 C106 C126 6.9(13) yes
C104 C105 C106 C126 141.9(9) yes
C124 C105 C106 C107 -136.7(10) yes
C104 C105 C106 C107 -1.6(12) yes
C73 C72 C67 C76 -0.9(16) yes
C71 C72 C67 C76 -136.3(11) yes
C73 C72 C67 C68 138.7(10) yes
C71 C72 C67 C68 3.4(15) yes
C75 C76 C67 C72 0.8(16) yes
C77 C76 C67 C72 142.2(10) yes
C75 C76 C67 C68 -144.1(10) yes
C77 C76 C67 C68 -2.7(12) yes
C120 C68 C67 C72 -143.4(10) yes
C69 C68 C67 C72 -3.2(14) yes
C120 C68 C67 C76 2.0(12) yes
C69 C68 C67 C76 142.1(10) yes
C84 C79 C80 C81 5.7(18) yes
C78 C79 C80 C81 141.4(10) yes
C84 C79 C80 C75 -133.6(15) yes
C78 C79 C80 C75 2.1(12) yes
C82 C81 C80 C79 -3.8(13) yes
C116 C81 C80 C79 -145.1(10) yes
C82 C81 C80 C75 141.8(8) yes
C116 C81 C80 C75 0.6(9) yes
C76 C75 C80 C79 -0.2(15) yes
C74 C75 C80 C79 144.6(9) yes
S20 C75 C80 C79 -131.8(9) yes
C76 C75 C80 C81 -145.0(10) yes
C74 C75 C80 C81 -0.2(9) yes
S20 C75 C80 C81 83.4(6) yes
C40 C39 S26 C31 137.3(11) yes
C30 C31 S26 C39 -166.6(12) yes
S24 C31 S26 C39 69(2) yes
C26 C25 S23 C24 -177.2(5) yes
C28 C25 S23 C24 -12.5(9) yes
S22 C25 S23 C24 0.4(7) yes
C52 C51 S21 C62 144(4) yes
S15 C51 S21 C62 -34(9) yes
C29 C24 S22 C28 -157.5(17) yes
S23 C24 S22 C28 12(3) yes
C29 C24 S22 C25 -168.7(10) yes
S23 C24 S22 C25 0.5(10) yes
C27 C28 S22 C24 173.4(11) yes
C25 C28 S22 C24 -18(3) yes
C27 C28 S22 C25 -168(3) yes
C47 C46 S19 C45 179.8(6) yes
C49 C46 S19 C45 -23.3(11) yes
C50 C45 S19 C46 -175.8(6) yes
S20 C45 S19 C46 49.2(12) yes
C24 C29 S24 C31 165.0(8) yes
S25 C29 S24 C31 -11(3) yes
